data_1546040
loop_
_publ_author_name
'Fanelli, Roberto'
'Berthomieu, Doroth\'ee'
'Didierjean, Claude'
'Doudouh, Abdelatif'
'Lebrun, Aur\'elien'
'Martinez, Jean'
'Cavelier, Florine'

_publ_section_title
;
 Hydrophobic \a,\a-Disubstituted Disilylated TESDpg Induces Incipient
 310-Helix in Short Tripeptide Sequence
;
_journal_name_full 'Organic Letters'
_journal_paper_doi 10.1021/acs.orglett.7b01172
_journal_year 2017
_chemical_absolute_configuration syn
_chemical_formula_sum 'C37 H68 N4 O5 Si2'
_chemical_formula_weight 705.13
_space_group_crystal_system orthorhombic
_space_group_IT_number 19
_space_group_name_Hall 'P 2ac 2ab'
_space_group_name_H-M_alt 'P 21 21 21'
_symmetry_space_group_name_Hall 'P 2ac 2ab'
_symmetry_space_group_name_H-M 'P 21 21 21'
_atom_sites_solution_hydrogens geom
_audit_creation_method SHELXL-2014/7
_cell_angle_alpha 90
_cell_angle_beta 90
_cell_angle_gamma 90
_cell_formula_units_Z 12
_cell_length_a 12.69260(10)
_cell_length_b 21.4026(2)
_cell_length_c 47.9632(3)
_cell_measurement_reflns_used 52132
_cell_measurement_temperature 100.9(6)
_cell_measurement_theta_max 76.4510
_cell_measurement_theta_min 3.4130
_cell_volume 13029.43(18)
_computing_structure_refinement 'SHELXL-2014/7 (Sheldrick, 2014)'
_diffrn_ambient_temperature 100.9(6)
_diffrn_measured_fraction_theta_full 0.999
_diffrn_measured_fraction_theta_max 0.992
_diffrn_measurement_device_type 'SuperNova, Dual, Cu at zero, Atlas'
_diffrn_radiation_type CuK\a
_diffrn_radiation_wavelength 1.54184
_diffrn_reflns_av_R_equivalents 0.0310
_diffrn_reflns_av_unetI/netI 0.0239
_diffrn_reflns_Laue_measured_fraction_full 0.999
_diffrn_reflns_Laue_measured_fraction_max 0.992
_diffrn_reflns_limit_h_max 15
_diffrn_reflns_limit_h_min -15
_diffrn_reflns_limit_k_max 24
_diffrn_reflns_limit_k_min -26
_diffrn_reflns_limit_l_max 58
_diffrn_reflns_limit_l_min -50
_diffrn_reflns_number 106249
_diffrn_reflns_point_group_measured_fraction_full 0.999
_diffrn_reflns_point_group_measured_fraction_max 0.989
_diffrn_reflns_theta_full 67.684
_diffrn_reflns_theta_max 76.609
_diffrn_reflns_theta_min 3.451
_diffrn_source 'micro-focus sealed X-ray tube'
_exptl_absorpt_coefficient_mu 1.061
_exptl_absorpt_correction_T_max 1.00000
_exptl_absorpt_correction_T_min 0.37540
_exptl_absorpt_correction_type multi-scan
_exptl_absorpt_process_details
;
CrysAlisPro 1.171.38.41r (Rigaku Oxford Diffraction, 2015)
Empirical absorption correction using spherical harmonics,
 implemented in SCALE3 ABSPACK scaling algorithm.
;
_exptl_crystal_density_diffrn 1.078
_exptl_crystal_description prismatic
_exptl_crystal_F_000 4632
_exptl_crystal_size_max 0.4
_exptl_crystal_size_mid 0.1
_exptl_crystal_size_min 0.05
_refine_diff_density_max 0.353
_refine_diff_density_min -0.351
_refine_diff_density_rms 0.040
_refine_ls_abs_structure_details
;
 Flack x determined using 11386 quotients [(I+)-(I-)]/[(I+)+(I-)]
 (Parsons, Flack and Wagner, Acta Cryst. B69 (2013) 249-259).
;
_refine_ls_abs_structure_Flack 0.010(4)
_refine_ls_extinction_method none
_refine_ls_goodness_of_fit_ref 1.060
_refine_ls_hydrogen_treatment constr
_refine_ls_matrix_type full
_refine_ls_number_parameters 1352
_refine_ls_number_reflns 27092
_refine_ls_number_restraints 30
_refine_ls_restrained_S_all 1.071
_refine_ls_R_factor_all 0.0381
_refine_ls_R_factor_gt 0.0357
_refine_ls_shift/su_max 0.002
_refine_ls_shift/su_mean 0.000
_refine_ls_structure_factor_coef Fsqd
_refine_ls_weighting_details 'w=1/[\s^2^(Fo^2^)+(0.0477P)^2^+4.1021P] where P=(Fo^2^+2Fc^2^)/3'
_refine_ls_weighting_scheme calc
_refine_ls_wR_factor_gt 0.0909
_refine_ls_wR_factor_ref 0.0940
_reflns_Friedel_coverage 0.838
_reflns_Friedel_fraction_full 0.999
_reflns_Friedel_fraction_max 0.985
_reflns_number_gt 26159
_reflns_number_total 27092
_reflns_threshold_expression 'I > 2\s(I)'
_cod_data_source_file ol7b01172_si_002.cif
_cod_data_source_block fr215
_cod_database_code 1546040
_shelx_shelxl_version_number 2014/7
_shelx_space_group_comment
;
The symmetry employed for this shelxl refinement is uniquely defined
by the following loop, which should always be used as a source of
symmetry information in preference to the above space-group names.
They are only intended as comments.
;

loop_
_space_group_symop_operation_xyz
'x, y, z'
'-x+1/2, -y, z+1/2'
'-x, y+1/2, -z+1/2'
'x+1/2, -y+1/2, -z'

loop_
_atom_site_label
_atom_site_type_symbol
_atom_site_fract_x
_atom_site_fract_y
_atom_site_fract_z
_atom_site_U_iso_or_equiv
_atom_site_adp_type
_atom_site_occupancy
_atom_site_site_symmetry_order
_atom_site_calc_flag
_atom_site_refinement_flags_posn
_atom_site_refinement_flags_adp
_atom_site_refinement_flags_occupancy
_atom_site_disorder_assembly
_atom_site_disorder_group
C_1 C 0.04705(17) 0.48301(12) 0.78489(5) 0.0224(4) Uani 1 1 d . . . . .
O_1 O 0.02038(13) 0.49782(9) 0.80853(3) 0.0269(4) Uani 1 1 d . . . . .
O1_1 O 0.02485(13) 0.51633(9) 0.76172(4) 0.0265(4) Uani 1 1 d . . . . .
C1_1 C -0.1532(2) 0.55702(13) 0.75794(5) 0.0290(5) Uani 1 1 d . . . . .
C2_1 C -0.1903(2) 0.49723(15) 0.75412(6) 0.0378(6) Uani 1 1 d . . . . .
H2_1 H -0.1438 0.4637 0.7550 0.045 Uiso 1 1 calc R U . . .
C3_1 C -0.2965(3) 0.48648(17) 0.74891(7) 0.0456(7) Uani 1 1 d . . . . .
H3_1 H -0.3209 0.4459 0.7464 0.055 Uiso 1 1 calc R U . . .
C4_1 C -0.3659(2) 0.5362(2) 0.74741(7) 0.0520(9) Uani 1 1 d . . . . .
H4_1 H -0.4372 0.5292 0.7442 0.062 Uiso 1 1 calc R U . . .
C5_1 C -0.3285(3) 0.5962(2) 0.75075(8) 0.0571(10) Uani 1 1 d . . . . .
H5_1 H -0.3749 0.6298 0.7497 0.068 Uiso 1 1 calc R U . . .
C6_1 C -0.2227(2) 0.60696(16) 0.75569(7) 0.0440(7) Uani 1 1 d . . . . .
H6_1 H -0.1980 0.6477 0.7575 0.053 Uiso 1 1 calc R U . . .
C7_1 C -0.0397(2) 0.57059(13) 0.76490(6) 0.0312(5) Uani 1 1 d . . . . .
H7A_1 H -0.0138 0.6034 0.7528 0.037 Uiso 1 1 calc R U . . .
H7B_1 H -0.0350 0.5854 0.7840 0.037 Uiso 1 1 calc R U . . .
N_2 N 0.10299(15) 0.43213(9) 0.77814(4) 0.0212(4) Uani 1 1 d . . . . .
H_2 H 0.1260 0.4278 0.7614 0.025 Uiso 1 1 calc R U . . .
CA_2 C 0.12549(18) 0.38400(11) 0.79876(4) 0.0208(4) Uani 1 1 d . . . . .
HA_2 H 0.0582 0.3677 0.8057 0.025 Uiso 1 1 calc R U . . .
C_2 C 0.18838(17) 0.40849(10) 0.82381(4) 0.0183(4) Uani 1 1 d . . . . .
O_2 O 0.17091(13) 0.38655(8) 0.84712(3) 0.0223(3) Uani 1 1 d . . . . .
CB_2 C 0.1844(2) 0.33058(12) 0.78471(5) 0.0287(5) Uani 1 1 d . . . . .
HBA_2 H 0.1994 0.2987 0.7982 0.043 Uiso 1 1 calc R U . . .
HBB_2 H 0.1416 0.3134 0.7701 0.043 Uiso 1 1 calc R U . . .
HBC_2 H 0.2491 0.3460 0.7770 0.043 Uiso 1 1 calc R U . . .
N_3 N 0.25898(14) 0.45331(9) 0.81860(4) 0.0177(3) Uani 1 1 d . . . . .
H_3 H 0.2655 0.4659 0.8017 0.021 Uiso 1 1 calc R U . . .
CA_3 C 0.32649(17) 0.48258(10) 0.83992(4) 0.0175(4) Uani 1 1 d . . . . .
C_3 C 0.25959(18) 0.51035(11) 0.86348(4) 0.0193(4) Uani 1 1 d . . . . .
O_3 O 0.29979(13) 0.52144(9) 0.88632(3) 0.0260(4) Uani 1 1 d . . . . .
CB1_3 C 0.38096(18) 0.53815(11) 0.82512(4) 0.0199(4) Uani 1 1 d . . . . .
HB1A_3 H 0.4163 0.5225 0.8086 0.024 Uiso 1 1 calc R U . . .
HB1B_3 H 0.3270 0.5671 0.8190 0.024 Uiso 1 1 calc R U . . .
CG1_3 C 0.4610(2) 0.57405(12) 0.84261(5) 0.0269(5) Uani 1 1 d . . . . .
HG1A_3 H 0.5174 0.5460 0.8481 0.032 Uiso 1 1 calc R U . . .
HG1B_3 H 0.4271 0.5890 0.8594 0.032 Uiso 1 1 calc R U . . .
CD1_3 C 0.50744(19) 0.62939(12) 0.82677(6) 0.0307(5) Uani 1 1 d D . . . .
HD1A_3 H 0.4521 0.6600 0.8238 0.037 Uiso 1 1 calc R U . . .
HD1B_3 H 0.5303 0.6150 0.8086 0.037 Uiso 1 1 calc R U . . .
Si1_3 Si 0.62140(6) 0.66923(4) 0.84431(2) 0.03717(18) Uani 1 1 d D . . . .
CZ1_3 C 0.5716(5) 0.7213(3) 0.87166(12) 0.0471(15) Uani 0.551(4) 1 d D . P A 1
HZ1A_3 H 0.6251 0.7520 0.8763 0.056 Uiso 0.551(4) 1 calc R U P A 1
HZ1B_3 H 0.5101 0.7434 0.8648 0.056 Uiso 0.551(4) 1 calc R U P A 1
CH1_3 C 0.5419(17) 0.6842(8) 0.8981(3) 0.071(6) Uani 0.551(4) 1 d D . P A 1
HH1A_3 H 0.5161 0.7124 0.9121 0.107 Uiso 0.551(4) 1 calc R U P A 1
HH1B_3 H 0.4881 0.6542 0.8937 0.107 Uiso 0.551(4) 1 calc R U P A 1
HH1C_3 H 0.6030 0.6628 0.9051 0.107 Uiso 0.551(4) 1 calc R U P A 1
CZ2_3 C 0.7194(4) 0.6133(2) 0.85332(10) 0.0310(11) Uani 0.551(4) 1 d D . P A 1
HZ2A_3 H 0.7809 0.6353 0.8602 0.037 Uiso 0.551(4) 1 calc R U P A 1
HZ2B_3 H 0.6927 0.5877 0.8685 0.037 Uiso 0.551(4) 1 calc R U P A 1
CH2_3 C 0.7540(13) 0.5701(7) 0.8295(3) 0.057(5) Uani 0.551(4) 1 d D . P A 1
HH2A_3 H 0.8067 0.5416 0.8362 0.085 Uiso 0.551(4) 1 calc R U P A 1
HH2B_3 H 0.6944 0.5469 0.8229 0.085 Uiso 0.551(4) 1 calc R U P A 1
HH2C_3 H 0.7827 0.5947 0.8146 0.085 Uiso 0.551(4) 1 calc R U P A 1
CZ3_3 C 0.6774(4) 0.7268(3) 0.81439(14) 0.0448(14) Uani 0.551(4) 1 d D . P A 1
HZ3A_3 H 0.6928 0.7026 0.7978 0.054 Uiso 0.551(4) 1 calc R U P A 1
HZ3B_3 H 0.6235 0.7571 0.8096 0.054 Uiso 0.551(4) 1 calc R U P A 1
CH3_3 C 0.7765(6) 0.7613(4) 0.8234(2) 0.080(3) Uani 0.551(4) 1 d D . P A 1
HH3A_3 H 0.8000 0.7879 0.8086 0.119 Uiso 0.551(4) 1 calc R U P A 1
HH3B_3 H 0.7614 0.7861 0.8396 0.119 Uiso 0.551(4) 1 calc R U P A 1
HH3C_3 H 0.8307 0.7316 0.8278 0.119 Uiso 0.551(4) 1 calc R U P A 1
CZ7_3 C 0.6202(5) 0.6536(3) 0.88543(11) 0.0334(14) Uani 0.449(4) 1 d D . P A 2
HZ7A_3 H 0.6184 0.6089 0.8887 0.040 Uiso 0.449(4) 1 calc R U P A 2
HZ7B_3 H 0.6851 0.6696 0.8934 0.040 Uiso 0.449(4) 1 calc R U P A 2
CH7_3 C 0.5277(18) 0.6836(10) 0.9003(3) 0.045(4) Uani 0.449(4) 1 d D . P A 2
HH7A_3 H 0.5317 0.6744 0.9199 0.067 Uiso 0.449(4) 1 calc R U P A 2
HH7B_3 H 0.5298 0.7280 0.8976 0.067 Uiso 0.449(4) 1 calc R U P A 2
HH7C_3 H 0.4631 0.6673 0.8929 0.067 Uiso 0.449(4) 1 calc R U P A 2
CZ8_3 C 0.7506(4) 0.6303(3) 0.83335(13) 0.0329(14) Uani 0.449(4) 1 d D . P A 2
HZ8A_3 H 0.7724 0.6482 0.8157 0.039 Uiso 0.449(4) 1 calc R U P A 2
HZ8B_3 H 0.8041 0.6410 0.8470 0.039 Uiso 0.449(4) 1 calc R U P A 2
CH8_3 C 0.7482(13) 0.5602(6) 0.8303(4) 0.030(3) Uani 0.449(4) 1 d D . P A 2
HH8A_3 H 0.8166 0.5455 0.8248 0.046 Uiso 0.449(4) 1 calc R U P A 2
HH8B_3 H 0.7292 0.5416 0.8478 0.046 Uiso 0.449(4) 1 calc R U P A 2
HH8C_3 H 0.6973 0.5488 0.8164 0.046 Uiso 0.449(4) 1 calc R U P A 2
CZ9_3 C 0.6232(5) 0.7516(2) 0.83849(13) 0.0317(13) Uani 0.449(4) 1 d D . P A 2
HZ9A_3 H 0.6194 0.7586 0.8185 0.038 Uiso 0.449(4) 1 calc R U P A 2
HZ9B_3 H 0.5595 0.7690 0.8466 0.038 Uiso 0.449(4) 1 calc R U P A 2
CH9_3 C 0.7161(5) 0.7886(3) 0.84967(16) 0.0417(17) Uani 0.449(4) 1 d D . P A 2
HH9A_3 H 0.7072 0.8320 0.8452 0.063 Uiso 0.449(4) 1 calc R U P A 2
HH9B_3 H 0.7198 0.7839 0.8696 0.063 Uiso 0.449(4) 1 calc R U P A 2
HH9C_3 H 0.7800 0.7734 0.8414 0.063 Uiso 0.449(4) 1 calc R U P A 2
CB2_3 C 0.40580(18) 0.43563(11) 0.85217(4) 0.0213(4) Uani 1 1 d . . . . .
HB2A_3 H 0.4417 0.4551 0.8678 0.026 Uiso 1 1 calc R U . . .
HB2B_3 H 0.3674 0.3999 0.8593 0.026 Uiso 1 1 calc R U . . .
CG2_3 C 0.48825(19) 0.41269(11) 0.83125(5) 0.0234(5) Uani 1 1 d . . . . .
HG2A_3 H 0.5353 0.4469 0.8267 0.028 Uiso 1 1 calc R U . . .
HG2B_3 H 0.4530 0.4000 0.8142 0.028 Uiso 1 1 calc R U . . .
CD2_3 C 0.5537(2) 0.35742(12) 0.84239(5) 0.0274(5) Uani 1 1 d . . . . .
HD2A_3 H 0.5064 0.3235 0.8472 0.033 Uiso 1 1 calc R U . . .
HD2B_3 H 0.5895 0.3704 0.8593 0.033 Uiso 1 1 calc R U . . .
Si2_3 Si 0.65434(5) 0.32761(3) 0.81689(2) 0.02507(13) Uani 1 1 d . . . . .
CZ4_3 C 0.5875(2) 0.31681(15) 0.78223(6) 0.0373(6) Uani 1 1 d . . . . .
HZ4A_3 H 0.5726 0.3577 0.7744 0.045 Uiso 1 1 calc R U . . .
HZ4B_3 H 0.6359 0.2958 0.7697 0.045 Uiso 1 1 calc R U . . .
CH4_3 C 0.4846(2) 0.27932(17) 0.78337(8) 0.0484(8) Uani 1 1 d . . . . .
HH4A_3 H 0.4556 0.2759 0.7649 0.073 Uiso 1 1 calc R U . . .
HH4B_3 H 0.4986 0.2383 0.7906 0.073 Uiso 1 1 calc R U . . .
HH4C_3 H 0.4352 0.3003 0.7953 0.073 Uiso 1 1 calc R U . . .
CZ5_3 C 0.7091(2) 0.25089(13) 0.82951(6) 0.0335(6) Uani 1 1 d . . . . .
HZ5A_3 H 0.7274 0.2549 0.8491 0.040 Uiso 1 1 calc R U . . .
HZ5B_3 H 0.6547 0.2193 0.8280 0.040 Uiso 1 1 calc R U . . .
CH5_3 C 0.8069(2) 0.22862(13) 0.81336(8) 0.0416(7) Uani 1 1 d . . . . .
HH5A_3 H 0.8305 0.1895 0.8209 0.062 Uiso 1 1 calc R U . . .
HH5B_3 H 0.7892 0.2234 0.7940 0.062 Uiso 1 1 calc R U . . .
HH5C_3 H 0.8620 0.2591 0.8151 0.062 Uiso 1 1 calc R U . . .
CZ6_3 C 0.7657(2) 0.38489(13) 0.81353(6) 0.0313(5) Uani 1 1 d . . . . .
HZ6A_3 H 0.8122 0.3710 0.7987 0.038 Uiso 1 1 calc R U . . .
HZ6B_3 H 0.7372 0.4251 0.8081 0.038 Uiso 1 1 calc R U . . .
CH6_3 C 0.8306(2) 0.39320(15) 0.84027(7) 0.0405(6) Uani 1 1 d . . . . .
HH6A_3 H 0.8858 0.4230 0.8370 0.061 Uiso 1 1 calc R U . . .
HH6B_3 H 0.7857 0.4080 0.8550 0.061 Uiso 1 1 calc R U . . .
HH6C_3 H 0.8609 0.3538 0.8455 0.061 Uiso 1 1 calc R U . . .
N_4 N 0.15808(14) 0.52525(9) 0.85838(4) 0.0179(3) Uani 1 1 d . . . . .
H_4 H 0.1316 0.5213 0.8420 0.021 Uiso 1 1 calc R U . . .
CA_4 C 0.09466(18) 0.54827(11) 0.88155(4) 0.0202(4) Uani 1 1 d . . . . .
HA_4 H 0.1279 0.5862 0.8888 0.024 Uiso 1 1 calc R U . . .
C_4 C 0.08708(17) 0.50068(11) 0.90537(4) 0.0187(4) Uani 1 1 d . . . . .
O_4 O 0.07968(13) 0.51908(8) 0.92964(3) 0.0229(3) Uani 1 1 d . . . . .
CB_4 C -0.0150(2) 0.56533(14) 0.87095(5) 0.0299(5) Uani 1 1 d . . . . .
HBA_4 H -0.0569 0.5805 0.8862 0.045 Uiso 1 1 calc R U . . .
HBB_4 H -0.0092 0.5972 0.8570 0.045 Uiso 1 1 calc R U . . .
HBC_4 H -0.0478 0.5290 0.8630 0.045 Uiso 1 1 calc R U . . .
N_5 N 0.08341(17) 0.44068(10) 0.89781(4) 0.0244(4) Uani 1 1 d . . . . .
H_5 H 0.0810 0.4318 0.8803 0.029 Uiso 1 1 calc R U . . .
C1_5 C 0.0832(2) 0.38952(12) 0.91800(5) 0.0305(5) Uani 1 1 d . . . . .
H1A_5 H 0.0516 0.4049 0.9353 0.037 Uiso 1 1 calc R U . . .
C2_5 C 0.1950(3) 0.37019(18) 0.92415(8) 0.0519(8) Uani 1 1 d . . . . .
H2A_5 H 0.1948 0.3366 0.9374 0.078 Uiso 1 1 calc R U . . .
H2B_5 H 0.2284 0.3566 0.9073 0.078 Uiso 1 1 calc R U . . .
H2C_5 H 0.2330 0.4051 0.9317 0.078 Uiso 1 1 calc R U . . .
C3_5 C 0.0155(4) 0.33687(16) 0.90702(7) 0.0526(9) Uani 1 1 d . . . . .
H3A_5 H 0.0151 0.3031 0.9202 0.079 Uiso 1 1 calc R U . . .
H3B_5 H -0.0552 0.3517 0.9043 0.079 Uiso 1 1 calc R U . . .
H3C_5 H 0.0434 0.3224 0.8896 0.079 Uiso 1 1 calc R U . . .
C_11 C 0.39358(17) 0.46609(11) 0.62111(5) 0.0214(4) Uani 1 1 d . . . . .
O_11 O 0.41953(13) 0.45671(9) 0.64536(3) 0.0259(3) Uani 1 1 d . . . . .
O1_11 O 0.41602(13) 0.42681(8) 0.59959(3) 0.0254(3) Uani 1 1 d . . . . .
C1_11 C 0.59962(19) 0.39464(12) 0.59619(5) 0.0253(5) Uani 1 1 d . . . . .
C2_11 C 0.6284(2) 0.45529(13) 0.58947(5) 0.0298(5) Uani 1 1 d . . . . .
H2_11 H 0.5784 0.4870 0.5899 0.036 Uiso 1 1 calc R U . . .
C3_11 C 0.7319(2) 0.46875(14) 0.58217(6) 0.0373(6) Uani 1 1 d . . . . .
H3_11 H 0.7505 0.5095 0.5776 0.045 Uiso 1 1 calc R U . . .
C4_11 C 0.8069(2) 0.42247(16) 0.58168(6) 0.0402(6) Uani 1 1 d . . . . .
H4_11 H 0.8763 0.4320 0.5771 0.048 Uiso 1 1 calc R U . . .
C5_11 C 0.7784(2) 0.36123(15) 0.58808(6) 0.0351(6) Uani 1 1 d . . . . .
H5_11 H 0.8287 0.3296 0.5878 0.042 Uiso 1 1 calc R U . . .
C6_11 C 0.6752(2) 0.34768(13) 0.59488(5) 0.0294(5) Uani 1 1 d . . . . .
H6_11 H 0.6559 0.3066 0.5986 0.035 Uiso 1 1 calc R U . . .
C7_11 C 0.48973(19) 0.37756(12) 0.60525(5) 0.0277(5) Uani 1 1 d . . . . .
H7A_11 H 0.4677 0.3400 0.5956 0.033 Uiso 1 1 calc R U . . .
H7B_11 H 0.4898 0.3687 0.6251 0.033 Uiso 1 1 calc R U . . .
N_12 N 0.33753(15) 0.51503(9) 0.61206(4) 0.0214(4) Uani 1 1 d . . . . .
H_12 H 0.3176 0.5167 0.5949 0.026 Uiso 1 1 calc R U . . .
CA_12 C 0.31035(19) 0.56535(11) 0.63116(4) 0.0223(4) Uani 1 1 d . . . . .
HA_12 H 0.3760 0.5836 0.6382 0.027 Uiso 1 1 calc R U . . .
C_12 C 0.24589(18) 0.54243(10) 0.65616(4) 0.0194(4) Uani 1 1 d . . . . .
O_12 O 0.25783(13) 0.56842(8) 0.67897(3) 0.0226(3) Uani 1 1 d . . . . .
CB_12 C 0.2503(2) 0.61610(12) 0.61560(5) 0.0294(5) Uani 1 1 d . . . . .
HBA_12 H 0.2325 0.6492 0.6283 0.044 Uiso 1 1 calc R U . . .
HBB_12 H 0.2935 0.6323 0.6009 0.044 Uiso 1 1 calc R U . . .
HBC_12 H 0.1869 0.5988 0.6079 0.044 Uiso 1 1 calc R U . . .
N_13 N 0.17994(15) 0.49463(9) 0.65165(4) 0.0179(3) Uani 1 1 d . . . . .
H_13 H 0.1775 0.4791 0.6351 0.022 Uiso 1 1 calc R U . . .
CA_13 C 0.11118(17) 0.46690(10) 0.67318(4) 0.0178(4) Uani 1 1 d . . . . .
C_13 C 0.17701(17) 0.44201(10) 0.69778(4) 0.0175(4) Uani 1 1 d . . . . .
O_13 O 0.13390(13) 0.42992(9) 0.71998(3) 0.0244(3) Uani 1 1 d . . . . .
CB1_13 C 0.05750(17) 0.41037(11) 0.65908(4) 0.0190(4) Uani 1 1 d . . . . .
HB1A_13 H 0.0238 0.4245 0.6421 0.023 Uiso 1 1 calc R U . . .
HB1B_13 H 0.1114 0.3805 0.6539 0.023 Uiso 1 1 calc R U . . .
CG1_13 C -0.02479(18) 0.37696(11) 0.67703(5) 0.0223(4) Uani 1 1 d . . . . .
HG1A_13 H -0.0805 0.4061 0.6817 0.027 Uiso 1 1 calc R U . . .
HG1B_13 H 0.0079 0.3634 0.6943 0.027 Uiso 1 1 calc R U . . .
CD1_13 C -0.07309(18) 0.32001(11) 0.66229(5) 0.0232(5) Uani 1 1 d . . . . .
HD1A_13 H -0.0192 0.2882 0.6602 0.028 Uiso 1 1 calc R U . . .
HD1B_13 H -0.0957 0.3324 0.6438 0.028 Uiso 1 1 calc R U . . .
Si1_13 Si -0.18878(5) 0.28530(3) 0.68148(2) 0.02412(13) Uani 1 1 d . . . . .
CZ1_13 C -0.1637(2) 0.28692(16) 0.72010(6) 0.0393(6) Uani 1 1 d . . . . .
HZ1A_13 H -0.1570 0.3301 0.7260 0.047 Uiso 1 1 calc R U . . .
HZ1B_13 H -0.2246 0.2695 0.7295 0.047 Uiso 1 1 calc R U . . .
CH1_13 C -0.0657(3) 0.25123(19) 0.72958(7) 0.0532(9) Uani 1 1 d . . . . .
HH1A_13 H -0.0589 0.2544 0.7495 0.080 Uiso 1 1 calc R U . . .
HH1B_13 H -0.0723 0.2081 0.7244 0.080 Uiso 1 1 calc R U . . .
HH1C_13 H -0.0045 0.2688 0.7208 0.080 Uiso 1 1 calc R U . . .
CZ2_13 C -0.2086(2) 0.20193(12) 0.66994(6) 0.0331(6) Uani 1 1 d . . . . .
HZ2A_13 H -0.1462 0.1780 0.6747 0.040 Uiso 1 1 calc R U . . .
HZ2B_13 H -0.2674 0.1844 0.6802 0.040 Uiso 1 1 calc R U . . .
CH2_13 C -0.2298(3) 0.19436(14) 0.63891(7) 0.0417(7) Uani 1 1 d . . . . .
HH2A_13 H -0.2390 0.1509 0.6346 0.063 Uiso 1 1 calc R U . . .
HH2B_13 H -0.2925 0.2169 0.6340 0.063 Uiso 1 1 calc R U . . .
HH2C_13 H -0.1712 0.2105 0.6285 0.063 Uiso 1 1 calc R U . . .
CZ3_13 C -0.3131(2) 0.33020(12) 0.67328(6) 0.0310(5) Uani 1 1 d . . . . .
HZ3A_13 H -0.3429 0.3132 0.6563 0.037 Uiso 1 1 calc R U . . .
HZ3B_13 H -0.3634 0.3224 0.6881 0.037 Uiso 1 1 calc R U . . .
CH3_13 C -0.3027(2) 0.40115(13) 0.66965(6) 0.0337(6) Uani 1 1 d . . . . .
HH3A_13 H -0.3706 0.4187 0.6656 0.050 Uiso 1 1 calc R U . . .
HH3B_13 H -0.2758 0.4192 0.6865 0.050 Uiso 1 1 calc R U . . .
HH3C_13 H -0.2552 0.4099 0.6546 0.050 Uiso 1 1 calc R U . . .
CB2_13 C 0.03142(18) 0.51508(11) 0.68422(4) 0.0209(4) Uani 1 1 d . . . . .
HB2A_13 H -0.0077 0.4965 0.6995 0.025 Uiso 1 1 calc R U . . .
HB2B_13 H 0.0697 0.5507 0.6916 0.025 Uiso 1 1 calc R U . . .
CG2_13 C -0.04652(19) 0.53812(11) 0.66219(5) 0.0230(5) Uani 1 1 d . . . . .
HG2A_13 H -0.0945 0.5044 0.6575 0.028 Uiso 1 1 calc R U . . .
HG2B_13 H -0.0081 0.5493 0.6454 0.028 Uiso 1 1 calc R U . . .
CD2_13 C -0.1105(2) 0.59475(12) 0.67203(5) 0.0280(5) Uani 1 1 d . . . . .
HD2A_13 H -0.0622 0.6282 0.6768 0.034 Uiso 1 1 calc R U . . .
HD2B_13 H -0.1486 0.5834 0.6888 0.034 Uiso 1 1 calc R U . . .
Si2_13 Si -0.20741(5) 0.62467(3) 0.64543(2) 0.02617(14) Uani 1 1 d . . . . .
CZ4_13 C -0.1440(2) 0.62115(14) 0.60990(5) 0.0330(6) Uani 1 1 d . . . . .
HZ4A_13 H -0.1243 0.5783 0.6060 0.040 Uiso 1 1 calc R U . . .
HZ4B_13 H -0.1954 0.6337 0.5960 0.040 Uiso 1 1 calc R U . . .
CH4_13 C -0.0464(3) 0.66261(17) 0.60710(7) 0.0472(7) Uani 1 1 d . . . . .
HH4A_13 H -0.0181 0.6587 0.5886 0.071 Uiso 1 1 calc R U . . .
HH4B_13 H -0.0656 0.7054 0.6105 0.071 Uiso 1 1 calc R U . . .
HH4C_13 H 0.0056 0.6498 0.6205 0.071 Uiso 1 1 calc R U . . .
CZ5_13 C -0.2413(3) 0.70766(13) 0.65437(7) 0.0408(7) Uani 1 1 d . . . . .
HZ5A_13 H -0.2736 0.7084 0.6727 0.049 Uiso 1 1 calc R U . . .
HZ5B_13 H -0.1766 0.7317 0.6554 0.049 Uiso 1 1 calc R U . . .
CH5_13 C -0.3156(3) 0.73947(16) 0.63368(10) 0.0618(11) Uani 1 1 d . . . . .
HH5A_13 H -0.3290 0.7815 0.6397 0.093 Uiso 1 1 calc R U . . .
HH5B_13 H -0.2836 0.7401 0.6155 0.093 Uiso 1 1 calc R U . . .
HH5C_13 H -0.3807 0.7168 0.6328 0.093 Uiso 1 1 calc R U . . .
CZ6_13 C -0.3305(2) 0.57566(13) 0.64495(5) 0.0311(5) Uani 1 1 d . . . . .
HZ6A_13 H -0.3742 0.5891 0.6295 0.037 Uiso 1 1 calc R U . . .
HZ6B_13 H -0.3109 0.5325 0.6416 0.037 Uiso 1 1 calc R U . . .
CH6_13 C -0.3960(3) 0.57854(18) 0.67161(7) 0.0464(7) Uani 1 1 d . . . . .
HH6A_13 H -0.4570 0.5524 0.6697 0.070 Uiso 1 1 calc R U . . .
HH6B_13 H -0.3543 0.5642 0.6870 0.070 Uiso 1 1 calc R U . . .
HH6C_13 H -0.4178 0.6209 0.6749 0.070 Uiso 1 1 calc R U . . .
N_14 N 0.28116(15) 0.43236(9) 0.69418(4) 0.0186(4) Uani 1 1 d . . . . .
H_14 H 0.3097 0.4367 0.6780 0.022 Uiso 1 1 calc R U . . .
CA_14 C 0.34393(18) 0.41450(11) 0.71819(4) 0.0206(4) Uani 1 1 d . . . . .
HA_14 H 0.3116 0.3776 0.7268 0.025 Uiso 1 1 calc R U . . .
C_14 C 0.35012(16) 0.46656(11) 0.74025(4) 0.0182(4) Uani 1 1 d . . . . .
O_14 O 0.36816(13) 0.45255(8) 0.76478(3) 0.0226(3) Uani 1 1 d . . . . .
CB_14 C 0.45537(19) 0.39738(13) 0.70896(5) 0.0274(5) Uani 1 1 d . . . . .
HBA_14 H 0.4963 0.3856 0.7249 0.041 Uiso 1 1 calc R U . . .
HBB_14 H 0.4524 0.3630 0.6961 0.041 Uiso 1 1 calc R U . . .
HBC_14 H 0.4874 0.4327 0.7000 0.041 Uiso 1 1 calc R U . . .
N_15 N 0.34156(16) 0.52464(9) 0.73084(4) 0.0214(4) Uani 1 1 d . . . . .
H_15 H 0.3309 0.5301 0.7133 0.026 Uiso 1 1 calc R U . . .
C1_15 C 0.34938(18) 0.57995(11) 0.74879(5) 0.0215(4) Uani 1 1 d . . . . .
H1_15 H 0.3974 0.5706 0.7643 0.026 Uiso 1 1 calc R U . . .
C2_15 C 0.2420(2) 0.59695(13) 0.76067(6) 0.0315(5) Uani 1 1 d . . . . .
H2A_15 H 0.2486 0.6332 0.7723 0.047 Uiso 1 1 calc R U . . .
H2B_15 H 0.1941 0.6058 0.7457 0.047 Uiso 1 1 calc R U . . .
H2C_15 H 0.2155 0.5626 0.7715 0.047 Uiso 1 1 calc R U . . .
C3_15 C 0.3947(2) 0.63361(12) 0.73191(5) 0.0290(5) Uani 1 1 d . . . . .
H3A_15 H 0.4001 0.6701 0.7435 0.044 Uiso 1 1 calc R U . . .
H3B_15 H 0.4633 0.6224 0.7252 0.044 Uiso 1 1 calc R U . . .
H3C_15 H 0.3492 0.6423 0.7164 0.044 Uiso 1 1 calc R U . . .
C_21 C 0.09890(18) 0.48777(12) 0.45260(5) 0.0226(5) Uani 1 1 d . . . . .
O_21 O 0.06648(13) 0.49015(9) 0.47667(3) 0.0276(4) Uani 1 1 d . . . . .
O1_21 O 0.07332(14) 0.52956(9) 0.43269(3) 0.0272(4) Uani 1 1 d . . . . .
C1_21 C -0.1105(2) 0.55868(12) 0.44046(5) 0.0275(5) Uani 1 1 d . . . . .
C2_21 C -0.1700(2) 0.55797(14) 0.46450(6) 0.0345(6) Uani 1 1 d . . . . .
H2A_21 H -0.1393 0.5695 0.4814 0.041 Uiso 1 1 calc R U . . .
C3_21 C -0.2757(2) 0.54015(15) 0.46379(6) 0.0381(6) Uani 1 1 d . . . . .
H3_21 H -0.3153 0.5400 0.4801 0.046 Uiso 1 1 calc R U . . .
C4_21 C -0.3214(2) 0.52281(14) 0.43892(6) 0.0356(6) Uani 1 1 d . . . . .
H4_21 H -0.3921 0.5114 0.4384 0.043 Uiso 1 1 calc R U . . .
C5_21 C -0.2617(3) 0.52252(18) 0.41474(7) 0.0463(8) Uani 1 1 d . . . . .
H5_21 H -0.2921 0.5105 0.3979 0.056 Uiso 1 1 calc R U . . .
C6_21 C -0.1563(2) 0.54026(17) 0.41558(6) 0.0433(7) Uani 1 1 d . . . . .
H6_21 H -0.1164 0.5397 0.3993 0.052 Uiso 1 1 calc R U . . .
C7_21 C 0.0031(2) 0.57916(13) 0.44112(6) 0.0299(5) Uani 1 1 d . . . . .
H7A_21 H 0.0123 0.6146 0.4288 0.036 Uiso 1 1 calc R U . . .
H7B_21 H 0.0211 0.5925 0.4599 0.036 Uiso 1 1 calc R U . . .
N_22 N 0.16541(15) 0.44431(10) 0.44280(4) 0.0219(4) Uani 1 1 d . . . . .
H_22 H 0.1877 0.4464 0.4259 0.026 Uiso 1 1 calc R U . . .
CA_22 C 0.19978(18) 0.39364(11) 0.46079(4) 0.0213(4) Uani 1 1 d . . . . .
HA_22 H 0.1373 0.3700 0.4665 0.026 Uiso 1 1 calc R U . . .
C_22 C 0.25470(17) 0.41725(10) 0.48724(4) 0.0189(4) Uani 1 1 d . . . . .
O_22 O 0.24552(14) 0.38778(8) 0.50917(3) 0.0234(3) Uani 1 1 d . . . . .
CB_22 C 0.2721(2) 0.34953(12) 0.44479(5) 0.0275(5) Uani 1 1 d . . . . .
HBA_22 H 0.2943 0.3162 0.4568 0.041 Uiso 1 1 calc R U . . .
HBB_22 H 0.2348 0.3324 0.4291 0.041 Uiso 1 1 calc R U . . .
HBC_22 H 0.3327 0.3721 0.4383 0.041 Uiso 1 1 calc R U . . .
N_23 N 0.31001(14) 0.47042(9) 0.48475(4) 0.0176(3) Uani 1 1 d . . . . .
H_23 H 0.3122 0.4878 0.4686 0.021 Uiso 1 1 calc R U . . .
CA_23 C 0.36726(17) 0.50107(10) 0.50771(4) 0.0181(4) Uani 1 1 d . . . . .
C_23 C 0.29178(17) 0.51920(10) 0.53151(4) 0.0177(4) Uani 1 1 d . . . . .
O_23 O 0.32907(13) 0.53382(8) 0.55429(3) 0.0223(3) Uani 1 1 d . . . . .
CB1_23 C 0.41258(18) 0.56178(10) 0.49502(4) 0.0202(4) Uani 1 1 d . . . . .
HB1A_23 H 0.4525 0.5507 0.4785 0.024 Uiso 1 1 calc R U . . .
HB1B_23 H 0.3540 0.5876 0.4890 0.024 Uiso 1 1 calc R U . . .
CG_23 C 0.4834(2) 0.60134(12) 0.51379(5) 0.0255(5) Uani 1 1 d . . . . .
HG1A_23 H 0.5474 0.5783 0.5178 0.031 Uiso 1 1 calc R U . . .
HG1B_23 H 0.4475 0.6091 0.5313 0.031 Uiso 1 1 calc R U . . .
CD_23 C 0.5121(2) 0.66413(13) 0.50022(6) 0.0321(5) Uani 1 1 d . . . . .
HD1A_23 H 0.4479 0.6880 0.4975 0.039 Uiso 1 1 calc R U . . .
HD1B_23 H 0.5422 0.6561 0.4820 0.039 Uiso 1 1 calc R U . . .
Si1_23 Si 0.60726(6) 0.71279(3) 0.52083(2) 0.03114(15) Uani 1 1 d . . . . .
CZ1_23 C 0.5589(3) 0.72425(19) 0.55744(7) 0.0511(8) Uani 1 1 d . . . . .
HZ1A_23 H 0.5670 0.6852 0.5675 0.061 Uiso 1 1 calc R U . . .
HZ1B_23 H 0.6036 0.7549 0.5665 0.061 Uiso 1 1 calc R U . . .
CH1_23 C 0.4452(3) 0.7454(2) 0.56017(11) 0.0723(13) Uani 1 1 d . . . . .
HH1A_23 H 0.4278 0.7500 0.5795 0.108 Uiso 1 1 calc R U . . .
HH1B_23 H 0.4363 0.7848 0.5509 0.108 Uiso 1 1 calc R U . . .
HH1C_23 H 0.3997 0.7148 0.5518 0.108 Uiso 1 1 calc R U . . .
CZ2_23 C 0.6218(3) 0.79162(14) 0.50391(8) 0.0456(7) Uani 1 1 d . . . . .
HZ2A_23 H 0.5540 0.8125 0.5043 0.055 Uiso 1 1 calc R U . . .
HZ2B_23 H 0.6705 0.8164 0.5149 0.055 Uiso 1 1 calc R U . . .
CH2_23 C 0.6612(4) 0.7898(2) 0.47382(10) 0.0677(11) Uani 1 1 d . . . . .
HH2A_23 H 0.6664 0.8316 0.4667 0.102 Uiso 1 1 calc R U . . .
HH2B_23 H 0.7292 0.7702 0.4732 0.102 Uiso 1 1 calc R U . . .
HH2C_23 H 0.6126 0.7663 0.4626 0.102 Uiso 1 1 calc R U . . .
CZ3_23 C 0.7377(2) 0.67097(15) 0.52165(7) 0.0415(7) Uani 1 1 d . . . . .
HZ3A_23 H 0.7272 0.6302 0.5300 0.050 Uiso 1 1 calc R U . . .
HZ3B_23 H 0.7608 0.6643 0.5026 0.050 Uiso 1 1 calc R U . . .
CH3_23 C 0.8256(3) 0.70452(15) 0.53748(7) 0.0448(7) Uani 1 1 d . . . . .
HH3A_23 H 0.8887 0.6798 0.5368 0.067 Uiso 1 1 calc R U . . .
HH3B_23 H 0.8384 0.7445 0.5290 0.067 Uiso 1 1 calc R U . . .
HH3C_23 H 0.8048 0.7103 0.5566 0.067 Uiso 1 1 calc R U . . .
CB2_23 C 0.45412(18) 0.45867(11) 0.52021(5) 0.0211(4) Uani 1 1 d . . . . .
HB2A_23 H 0.4996 0.4840 0.5319 0.025 Uiso 1 1 calc R U . . .
HB2B_23 H 0.4210 0.4277 0.5321 0.025 Uiso 1 1 calc R U . . .
CG2_23 C 0.52201(18) 0.42499(11) 0.49865(5) 0.0223(4) Uani 1 1 d . . . . .
HG2A_23 H 0.5366 0.4530 0.4832 0.027 Uiso 1 1 calc R U . . .
HG2B_23 H 0.4837 0.3893 0.4914 0.027 Uiso 1 1 calc R U . . .
CD2_23 C 0.62694(18) 0.40263(12) 0.51152(5) 0.0247(5) Uani 1 1 d . . . . .
HD2A_23 H 0.6145 0.3924 0.5310 0.030 Uiso 1 1 calc R U . . .
HD2B_23 H 0.6764 0.4372 0.5111 0.030 Uiso 1 1 calc R U . . .
Si2_23 Si 0.69056(5) 0.33334(3) 0.49437(2) 0.02152(12) Uani 1 1 d . . . . .
CZ4_23 C 0.81941(19) 0.31671(12) 0.51238(6) 0.0284(5) Uani 1 1 d . . . . .
HZ4A_23 H 0.8057 0.3085 0.5319 0.034 Uiso 1 1 calc R U . . .
HZ4B_23 H 0.8499 0.2792 0.5044 0.034 Uiso 1 1 calc R U . . .
CH4_23 C 0.8995(2) 0.36996(14) 0.51011(7) 0.0400(6) Uani 1 1 d . . . . .
HH4A_23 H 0.9631 0.3585 0.5197 0.060 Uiso 1 1 calc R U . . .
HH4B_23 H 0.9150 0.3777 0.4908 0.060 Uiso 1 1 calc R U . . .
HH4C_23 H 0.8707 0.4071 0.5184 0.060 Uiso 1 1 calc R U . . .
CZ5_23 C 0.7199(2) 0.34726(12) 0.45638(5) 0.0308(5) Uani 1 1 d . . . . .
HZ5A_23 H 0.7536 0.3878 0.4547 0.037 Uiso 1 1 calc R U . . .
HZ5B_23 H 0.7706 0.3161 0.4504 0.037 Uiso 1 1 calc R U . . .
CH5_23 C 0.6269(3) 0.34558(15) 0.43623(6) 0.0416(7) Uani 1 1 d . . . . .
HH5A_23 H 0.6515 0.3533 0.4176 0.062 Uiso 1 1 calc R U . . .
HH5B_23 H 0.5939 0.3053 0.4370 0.062 Uiso 1 1 calc R U . . .
HH5C_23 H 0.5768 0.3772 0.4414 0.062 Uiso 1 1 calc R U . . .
CZ6_23 C 0.59891(19) 0.26452(11) 0.49882(5) 0.0263(5) Uani 1 1 d . . . . .
HZ6A_23 H 0.5431 0.2675 0.4851 0.032 Uiso 1 1 calc R U . . .
HZ6B_23 H 0.6378 0.2264 0.4951 0.032 Uiso 1 1 calc R U . . .
CH6_23 C 0.5489(2) 0.25986(13) 0.52799(6) 0.0305(5) Uani 1 1 d . . . . .
HH6A_23 H 0.5036 0.2240 0.5287 0.046 Uiso 1 1 calc R U . . .
HH6B_23 H 0.6034 0.2558 0.5417 0.046 Uiso 1 1 calc R U . . .
HH6C_23 H 0.5086 0.2969 0.5317 0.046 Uiso 1 1 calc R U . . .
N_24 N 0.18732(15) 0.51940(9) 0.52683(4) 0.0188(4) Uani 1 1 d . . . . .
H_24 H 0.1630 0.5137 0.5103 0.023 Uiso 1 1 calc R U . . .
CA_24 C 0.11590(17) 0.52935(11) 0.55024(4) 0.0196(4) Uani 1 1 d . . . . .
HA_24 H 0.1375 0.5678 0.5598 0.023 Uiso 1 1 calc R U . . .
C_24 C 0.11959(17) 0.47560(11) 0.57165(4) 0.0187(4) Uani 1 1 d . . . . .
O_24 O 0.08853(13) 0.48585(8) 0.59563(3) 0.0229(3) Uani 1 1 d . . . . .
CB_24 C 0.00360(19) 0.53863(12) 0.53970(5) 0.0256(5) Uani 1 1 d . . . . .
HBA_24 H -0.0427 0.5451 0.5553 0.038 Uiso 1 1 calc R U . . .
HBB_24 H 0.0012 0.5744 0.5276 0.038 Uiso 1 1 calc R U . . .
HBC_24 H -0.0184 0.5022 0.5296 0.038 Uiso 1 1 calc R U . . .
N_25 N 0.15571(16) 0.42041(9) 0.56298(4) 0.0212(4) Uani 1 1 d . . . . .
H_25 H 0.1716 0.4160 0.5457 0.025 Uiso 1 1 calc R U . . .
C1_25 C 0.16945(19) 0.36674(11) 0.58174(5) 0.0224(4) Uani 1 1 d . . . . .
H1_25 H 0.1987 0.3818 0.5994 0.027 Uiso 1 1 calc R U . . .
C2_25 C 0.2479(2) 0.32186(12) 0.56870(5) 0.0272(5) Uani 1 1 d . . . . .
H2A_25 H 0.2576 0.2865 0.5808 0.041 Uiso 1 1 calc R U . . .
H2B_25 H 0.2216 0.3079 0.5510 0.041 Uiso 1 1 calc R U . . .
H2C_25 H 0.3141 0.3427 0.5661 0.041 Uiso 1 1 calc R U . . .
C3_25 C 0.0642(2) 0.33517(13) 0.58766(5) 0.0299(5) Uani 1 1 d . . . . .
H3A_25 H 0.0750 0.3003 0.5999 0.045 Uiso 1 1 calc R U . . .
H3B_25 H 0.0173 0.3646 0.5963 0.045 Uiso 1 1 calc R U . . .
H3C_25 H 0.0339 0.3207 0.5705 0.045 Uiso 1 1 calc R U . . .

loop_
_atom_site_aniso_label
_atom_site_aniso_U_11
_atom_site_aniso_U_22
_atom_site_aniso_U_33
_atom_site_aniso_U_23
_atom_site_aniso_U_13
_atom_site_aniso_U_12
C_1 0.0158(10) 0.0299(12) 0.0214(11) -0.0011(9) -0.0020(8) -0.0013(9)
O_1 0.0204(8) 0.0392(10) 0.0210(8) -0.0064(7) -0.0001(6) 0.0029(7)
O1_1 0.0224(8) 0.0338(9) 0.0231(8) 0.0023(7) -0.0021(6) 0.0061(7)
C1_1 0.0215(11) 0.0425(15) 0.0228(11) 0.0015(10) -0.0012(9) 0.0043(10)
C2_1 0.0288(13) 0.0434(16) 0.0413(15) 0.0103(12) -0.0070(11) -0.0014(12)
C3_1 0.0361(16) 0.059(2) 0.0421(16) 0.0102(14) -0.0081(13) -0.0146(14)
C4_1 0.0230(14) 0.089(3) 0.0444(17) -0.0057(17) -0.0043(12) 0.0000(15)
C5_1 0.0318(16) 0.081(3) 0.059(2) -0.0238(19) -0.0157(15) 0.0282(17)
C6_1 0.0353(15) 0.0499(18) 0.0467(17) -0.0128(14) -0.0138(13) 0.0138(13)
C7_1 0.0228(12) 0.0314(13) 0.0394(14) 0.0012(11) -0.0030(10) 0.0049(10)
N_2 0.0209(9) 0.0285(10) 0.0141(8) -0.0003(7) -0.0010(7) 0.0014(8)
CA_2 0.0222(10) 0.0236(11) 0.0166(10) 0.0007(8) -0.0014(8) -0.0033(9)
C_2 0.0193(10) 0.0209(10) 0.0146(9) -0.0024(7) 0.0006(8) 0.0033(8)
O_2 0.0261(8) 0.0250(8) 0.0156(7) 0.0005(6) 0.0017(6) -0.0024(6)
CB_2 0.0394(14) 0.0251(11) 0.0216(11) -0.0022(9) -0.0049(10) 0.0026(11)
N_3 0.0179(8) 0.0240(9) 0.0111(7) -0.0008(7) 0.0002(7) 0.0002(7)
CA_3 0.0174(10) 0.0232(10) 0.0120(9) -0.0027(8) -0.0003(7) 0.0013(8)
C_3 0.0184(10) 0.0244(11) 0.0150(10) -0.0005(8) 0.0009(8) 0.0007(8)
O_3 0.0219(8) 0.0415(10) 0.0145(7) -0.0063(7) -0.0020(6) 0.0039(7)
CB1_3 0.0183(10) 0.0245(11) 0.0168(10) -0.0015(8) 0.0001(8) 0.0009(8)
CG1_3 0.0243(11) 0.0321(12) 0.0242(11) -0.0082(10) 0.0004(9) -0.0089(10)
CD1_3 0.0203(11) 0.0229(12) 0.0487(15) -0.0027(11) -0.0025(10) 0.0002(9)
Si1_3 0.0209(3) 0.0301(4) 0.0605(5) -0.0184(3) 0.0022(3) -0.0047(3)
CZ1_3 0.040(3) 0.046(3) 0.055(4) -0.027(3) -0.008(3) 0.007(3)
CH1_3 0.066(9) 0.083(11) 0.065(10) -0.049(8) -0.019(6) 0.004(7)
CZ2_3 0.024(2) 0.035(2) 0.034(3) -0.006(2) -0.0064(19) 0.0037(19)
CH2_3 0.040(6) 0.074(8) 0.057(8) -0.023(6) -0.029(5) 0.015(6)
CZ3_3 0.034(3) 0.036(3) 0.064(4) -0.002(3) -0.002(3) -0.006(2)
CH3_3 0.057(4) 0.063(5) 0.118(8) 0.006(5) -0.004(5) -0.042(4)
CZ7_3 0.031(3) 0.038(3) 0.032(3) -0.005(2) -0.004(2) 0.001(2)
CH7_3 0.043(6) 0.060(9) 0.030(6) -0.012(5) 0.005(5) 0.008(5)
CZ8_3 0.020(3) 0.038(3) 0.040(4) -0.008(3) -0.002(2) 0.001(2)
CH8_3 0.019(5) 0.029(4) 0.043(7) -0.008(3) 0.010(4) 0.011(3)
CZ9_3 0.030(3) 0.024(3) 0.041(3) 0.001(2) -0.008(2) -0.003(2)
CH9_3 0.036(3) 0.031(3) 0.058(4) 0.006(3) -0.013(3) -0.013(3)
CB2_3 0.0192(10) 0.0275(11) 0.0173(10) 0.0002(8) -0.0030(8) 0.0026(9)
CG2_3 0.0242(11) 0.0264(12) 0.0197(10) 0.0001(9) -0.0002(9) 0.0056(9)
CD2_3 0.0251(12) 0.0291(12) 0.0279(12) 0.0048(10) 0.0010(9) 0.0069(10)
Si2_3 0.0220(3) 0.0253(3) 0.0278(3) 0.0003(2) 0.0014(2) 0.0049(2)
CZ4_3 0.0356(14) 0.0436(16) 0.0325(14) -0.0096(11) -0.0011(11) 0.0088(12)
CH4_3 0.0344(15) 0.0474(18) 0.063(2) -0.0248(16) -0.0100(14) 0.0088(13)
CZ5_3 0.0266(13) 0.0278(12) 0.0459(16) 0.0040(11) 0.0010(11) 0.0054(10)
CH5_3 0.0294(14) 0.0280(13) 0.067(2) -0.0025(13) 0.0072(14) 0.0089(11)
CZ6_3 0.0299(12) 0.0306(13) 0.0333(13) 0.0022(10) 0.0048(10) 0.0003(10)
CH6_3 0.0354(15) 0.0415(16) 0.0444(16) -0.0045(12) 0.0003(12) -0.0064(12)
N_4 0.0163(8) 0.0243(9) 0.0130(8) -0.0021(7) -0.0009(6) 0.0014(7)
CA_4 0.0208(10) 0.0241(11) 0.0157(10) -0.0028(8) 0.0008(8) 0.0010(8)
C_4 0.0141(9) 0.0266(11) 0.0154(10) -0.0007(8) 0.0014(7) -0.0008(8)
O_4 0.0226(8) 0.0297(8) 0.0163(7) -0.0029(6) 0.0012(6) -0.0014(7)
CB_4 0.0235(12) 0.0445(15) 0.0217(11) -0.0012(10) 0.0010(9) 0.0124(11)
N_5 0.0329(11) 0.0261(10) 0.0142(8) -0.0022(7) 0.0035(8) -0.0025(8)
C1_5 0.0460(15) 0.0268(12) 0.0186(11) 0.0014(9) 0.0068(10) -0.0042(11)
C2_5 0.054(2) 0.0508(19) 0.0508(19) 0.0207(15) 0.0052(16) 0.0126(16)
C3_5 0.088(3) 0.0342(16) 0.0355(16) 0.0029(13) 0.0027(16) -0.0212(17)
C_11 0.0161(10) 0.0300(12) 0.0181(10) 0.0006(8) 0.0016(8) -0.0034(9)
O_11 0.0206(8) 0.0385(9) 0.0187(8) 0.0041(7) -0.0014(6) 0.0004(7)
O1_11 0.0235(8) 0.0313(9) 0.0215(8) -0.0012(7) -0.0012(6) 0.0044(7)
C1_11 0.0231(11) 0.0334(13) 0.0192(10) -0.0025(9) -0.0027(9) -0.0008(10)
C2_11 0.0282(12) 0.0329(13) 0.0283(12) -0.0033(10) 0.0009(10) -0.0020(10)
C3_11 0.0350(14) 0.0381(15) 0.0389(15) -0.0022(12) 0.0029(11) -0.0107(12)
C4_11 0.0255(13) 0.0555(18) 0.0398(15) -0.0007(13) 0.0032(11) -0.0074(13)
C5_11 0.0251(13) 0.0473(16) 0.0328(13) -0.0009(12) 0.0004(10) 0.0041(11)
C6_11 0.0265(12) 0.0340(13) 0.0277(12) 0.0005(10) -0.0005(10) 0.0015(10)
C7_11 0.0242(12) 0.0287(12) 0.0301(12) 0.0048(10) 0.0012(9) 0.0020(10)
N_12 0.0219(9) 0.0290(10) 0.0133(8) 0.0010(7) 0.0003(7) -0.0007(8)
CA_12 0.0243(11) 0.0260(11) 0.0165(10) -0.0006(8) -0.0003(8) -0.0043(9)
C_12 0.0208(10) 0.0217(10) 0.0156(9) 0.0023(8) -0.0019(8) 0.0023(8)
O_12 0.0299(8) 0.0230(8) 0.0150(7) -0.0010(6) -0.0028(6) -0.0023(7)
CB_12 0.0420(14) 0.0259(12) 0.0204(11) 0.0039(9) 0.0036(10) -0.0008(11)
N_13 0.0195(9) 0.0230(9) 0.0112(8) -0.0002(6) 0.0001(6) -0.0004(7)
CA_13 0.0171(9) 0.0236(10) 0.0127(9) 0.0008(8) -0.0004(7) -0.0002(8)
C_13 0.0181(10) 0.0200(10) 0.0146(9) -0.0013(7) -0.0006(8) 0.0005(8)
O_13 0.0232(8) 0.0373(9) 0.0127(7) 0.0030(6) 0.0012(6) 0.0021(7)
CB1_13 0.0177(10) 0.0234(10) 0.0159(9) 0.0000(8) 0.0005(8) 0.0007(8)
CG1_13 0.0191(10) 0.0268(11) 0.0209(10) 0.0008(9) 0.0018(8) -0.0045(9)
CD1_13 0.0204(11) 0.0233(11) 0.0258(11) 0.0001(9) 0.0038(9) -0.0010(9)
Si1_13 0.0199(3) 0.0257(3) 0.0267(3) 0.0024(2) 0.0041(2) -0.0026(2)
CZ1_13 0.0392(15) 0.0506(17) 0.0280(13) 0.0063(12) 0.0044(11) -0.0090(13)
CH1_13 0.0460(18) 0.070(2) 0.0438(18) 0.0251(16) -0.0112(14) -0.0156(17)
CZ2_13 0.0281(13) 0.0248(12) 0.0463(15) 0.0066(11) 0.0014(11) -0.0028(10)
CH2_13 0.0523(18) 0.0261(13) 0.0467(17) -0.0054(12) 0.0020(14) -0.0005(12)
CZ3_13 0.0215(11) 0.0316(13) 0.0399(14) 0.0006(11) 0.0033(10) 0.0018(10)
CH3_13 0.0277(12) 0.0338(13) 0.0394(14) -0.0006(11) 0.0018(11) 0.0059(11)
CB2_13 0.0219(10) 0.0265(11) 0.0144(9) -0.0017(8) 0.0017(8) 0.0018(9)
CG2_13 0.0236(11) 0.0261(11) 0.0194(10) -0.0002(8) 0.0007(8) 0.0044(9)
CD2_13 0.0278(12) 0.0290(12) 0.0272(12) -0.0044(9) -0.0025(9) 0.0078(10)
Si2_13 0.0272(3) 0.0235(3) 0.0279(3) -0.0017(2) -0.0016(3) 0.0068(3)
CZ4_13 0.0357(14) 0.0350(14) 0.0283(13) 0.0057(10) -0.0024(10) 0.0024(11)
CH4_13 0.0478(18) 0.0453(18) 0.0484(18) 0.0084(14) 0.0056(14) -0.0053(15)
CZ5_13 0.0401(16) 0.0274(13) 0.0549(18) -0.0091(12) -0.0017(13) 0.0084(12)
CH5_13 0.054(2) 0.0322(16) 0.099(3) 0.0055(18) -0.014(2) 0.0191(16)
CZ6_13 0.0323(13) 0.0334(13) 0.0276(12) -0.0029(10) -0.0027(10) 0.0022(11)
CH6_13 0.0385(16) 0.060(2) 0.0405(16) -0.0066(14) 0.0062(13) -0.0078(15)
N_14 0.0194(9) 0.0232(9) 0.0132(8) 0.0013(7) -0.0007(7) -0.0001(7)
CA_14 0.0206(10) 0.0250(11) 0.0162(10) 0.0005(8) -0.0021(8) 0.0010(8)
C_14 0.0120(9) 0.0271(11) 0.0154(9) -0.0004(8) 0.0008(7) -0.0002(8)
O_14 0.0232(8) 0.0295(8) 0.0150(7) 0.0009(6) -0.0013(6) 0.0007(6)
CB_14 0.0239(12) 0.0352(13) 0.0231(11) -0.0028(10) -0.0026(9) 0.0088(10)
N_15 0.0260(9) 0.0251(9) 0.0132(8) -0.0002(7) -0.0034(7) -0.0028(8)
C1_15 0.0224(11) 0.0231(11) 0.0189(10) -0.0023(8) -0.0037(8) -0.0024(9)
C2_15 0.0274(13) 0.0360(14) 0.0313(13) -0.0047(10) 0.0013(10) 0.0005(11)
C3_15 0.0302(12) 0.0289(12) 0.0281(12) 0.0028(10) -0.0047(10) -0.0053(10)
C_21 0.0160(10) 0.0319(12) 0.0200(11) -0.0007(9) -0.0015(8) -0.0030(9)
O_21 0.0209(8) 0.0436(10) 0.0184(8) -0.0025(7) 0.0027(6) 0.0011(7)
O1_21 0.0242(8) 0.0347(9) 0.0227(8) 0.0028(7) 0.0024(6) 0.0059(7)
C1_21 0.0218(11) 0.0296(12) 0.0311(12) 0.0011(10) -0.0006(9) 0.0038(10)
C2_21 0.0259(13) 0.0478(16) 0.0298(13) -0.0087(11) -0.0002(10) 0.0016(11)
C3_21 0.0252(13) 0.0501(17) 0.0389(15) -0.0029(13) 0.0075(11) 0.0007(12)
C4_21 0.0205(12) 0.0407(15) 0.0457(15) 0.0065(12) -0.0039(11) -0.0004(11)
C5_21 0.0372(15) 0.068(2) 0.0332(15) 0.0059(14) -0.0084(12) -0.0137(15)
C6_21 0.0331(14) 0.069(2) 0.0283(13) 0.0028(13) 0.0011(11) -0.0119(14)
C7_21 0.0207(12) 0.0322(13) 0.0368(14) -0.0023(11) 0.0024(10) 0.0029(10)
N_22 0.0217(9) 0.0303(10) 0.0138(8) 0.0021(7) 0.0015(7) 0.0009(8)
CA_22 0.0232(11) 0.0256(11) 0.0150(10) 0.0000(8) 0.0005(8) -0.0050(9)
C_22 0.0199(10) 0.0225(10) 0.0143(9) 0.0001(8) 0.0028(8) 0.0026(8)
O_22 0.0311(9) 0.0237(8) 0.0154(7) 0.0015(6) 0.0024(6) -0.0012(7)
CB_22 0.0372(13) 0.0253(11) 0.0200(11) -0.0024(9) 0.0007(9) -0.0007(10)
N_23 0.0190(8) 0.0221(9) 0.0118(8) 0.0010(6) 0.0004(7) 0.0011(7)
CA_23 0.0199(10) 0.0217(10) 0.0127(9) -0.0004(8) 0.0001(8) 0.0012(8)
C_23 0.0190(10) 0.0182(10) 0.0158(10) 0.0020(7) 0.0009(8) 0.0005(8)
O_23 0.0239(8) 0.0293(8) 0.0136(7) -0.0015(6) 0.0002(6) 0.0006(7)
CB1_23 0.0213(10) 0.0232(11) 0.0161(9) 0.0011(8) 0.0001(8) -0.0002(8)
CG_23 0.0293(12) 0.0272(12) 0.0199(11) 0.0022(9) -0.0025(9) -0.0068(10)
CD_23 0.0351(13) 0.0290(13) 0.0323(13) 0.0052(10) -0.0091(11) -0.0078(11)
Si1_23 0.0301(3) 0.0282(3) 0.0352(4) -0.0013(3) -0.0036(3) -0.0067(3)
CZ1_23 0.0472(18) 0.064(2) 0.0423(17) -0.0154(16) 0.0013(14) -0.0162(16)
CH1_23 0.055(2) 0.075(3) 0.087(3) -0.030(2) 0.022(2) -0.017(2)
CZ2_23 0.0453(17) 0.0291(14) 0.063(2) 0.0017(13) -0.0088(15) -0.0100(12)
CH2_23 0.074(3) 0.050(2) 0.079(3) 0.025(2) 0.019(2) -0.003(2)
CZ3_23 0.0350(15) 0.0346(14) 0.0549(18) -0.0045(13) -0.0062(13) -0.0014(12)
CH3_23 0.0363(15) 0.0405(16) 0.0576(19) 0.0017(14) -0.0061(14) -0.0058(13)
CB2_23 0.0224(11) 0.0245(11) 0.0165(10) 0.0010(8) -0.0025(8) 0.0026(9)
CG2_23 0.0208(10) 0.0275(11) 0.0186(10) -0.0019(9) -0.0006(8) 0.0065(9)
CD2_23 0.0195(11) 0.0275(11) 0.0271(11) -0.0025(9) -0.0014(9) 0.0043(9)
Si2_23 0.0192(3) 0.0232(3) 0.0222(3) 0.0001(2) 0.0008(2) 0.0032(2)
CZ4_23 0.0201(11) 0.0311(12) 0.0341(13) 0.0017(10) -0.0007(9) 0.0042(9)
CH4_23 0.0247(13) 0.0378(15) 0.0574(18) -0.0007(13) -0.0041(12) 0.0007(11)
CZ5_23 0.0372(14) 0.0282(12) 0.0271(12) 0.0005(9) 0.0076(10) 0.0062(10)
CH5_23 0.0570(19) 0.0433(16) 0.0244(13) 0.0003(11) -0.0031(12) 0.0153(14)
CZ6_23 0.0241(11) 0.0283(12) 0.0265(12) 0.0002(9) 0.0005(9) 0.0004(9)
CH6_23 0.0264(12) 0.0335(13) 0.0317(13) 0.0019(10) 0.0037(10) -0.0025(10)
N_24 0.0205(9) 0.0234(9) 0.0125(8) -0.0008(7) 0.0014(7) 0.0020(7)
CA_24 0.0191(10) 0.0239(11) 0.0156(9) -0.0013(8) 0.0026(8) 0.0026(8)
C_24 0.0159(9) 0.0257(11) 0.0146(9) -0.0004(8) -0.0002(7) -0.0005(8)
O_24 0.0221(8) 0.0310(9) 0.0156(7) -0.0012(6) 0.0028(6) 0.0013(7)
CB_24 0.0216(11) 0.0343(13) 0.0211(11) 0.0008(9) 0.0018(9) 0.0051(9)
N_25 0.0252(9) 0.0251(9) 0.0133(8) 0.0009(7) 0.0028(7) 0.0010(8)
C1_25 0.0249(11) 0.0253(11) 0.0170(10) 0.0016(8) -0.0001(8) 0.0007(9)
C2_25 0.0307(12) 0.0275(12) 0.0232(11) 0.0015(9) 0.0001(9) 0.0048(10)
C3_25 0.0292(13) 0.0322(13) 0.0285(12) 0.0024(10) 0.0026(10) -0.0041(10)

loop_
_atom_type_symbol
_atom_type_description
_atom_type_scat_dispersion_real
_atom_type_scat_dispersion_imag
_atom_type_scat_source
C C 0.0181 0.0091 'International Tables Vol C Tables 4.2.6.8 and 6.1.1.4'
H H 0.0000 0.0000 'International Tables Vol C Tables 4.2.6.8 and 6.1.1.4'
N N 0.0311 0.0180 'International Tables Vol C Tables 4.2.6.8 and 6.1.1.4'
O O 0.0492 0.0322 'International Tables Vol C Tables 4.2.6.8 and 6.1.1.4'
Si Si 0.2541 0.3302 'International Tables Vol C Tables 4.2.6.8 and 6.1.1.4'

loop_
_geom_angle_atom_site_label_1
_geom_angle_atom_site_label_2
_geom_angle_atom_site_label_3
_geom_angle
O_1 C_1 N_2 125.5(2)
O_1 C_1 O1_1 124.6(2)
N_2 C_1 O1_1 110.0(2)
C_1 O1_1 C7_1 117.4(2)
C2_1 C1_1 C6_1 119.2(3)
C2_1 C1_1 C7_1 122.4(2)
C6_1 C1_1 C7_1 118.4(3)
C1_1 C2_1 C3_1 120.6(3)
C1_1 C2_1 H2_1 119.7
C3_1 C2_1 H2_1 119.7
C4_1 C3_1 C2_1 120.0(3)
C4_1 C3_1 H3_1 120.0
C2_1 C3_1 H3_1 120.0
C5_1 C4_1 C3_1 119.4(3)
C5_1 C4_1 H4_1 120.3
C3_1 C4_1 H4_1 120.3
C4_1 C5_1 C6_1 120.6(3)
C4_1 C5_1 H5_1 119.7
C6_1 C5_1 H5_1 119.7
C5_1 C6_1 C1_1 120.1(3)
C5_1 C6_1 H6_1 119.9
C1_1 C6_1 H6_1 119.9
O1_1 C7_1 C1_1 111.6(2)
O1_1 C7_1 H7A_1 109.3
C1_1 C7_1 H7A_1 109.3
O1_1 C7_1 H7B_1 109.3
C1_1 C7_1 H7B_1 109.3
H7A_1 C7_1 H7B_1 108.0
C_1 N_2 CA_2 121.00(19)
C_1 N_2 H_2 119.5
CA_2 N_2 H_2 119.5
N_2 CA_2 CB_2 109.08(18)
N_2 CA_2 C_2 113.08(19)
CB_2 CA_2 C_2 110.34(19)
N_2 CA_2 HA_2 108.1
CB_2 CA_2 HA_2 108.1
C_2 CA_2 HA_2 108.1
O_2 C_2 N_3 124.3(2)
O_2 C_2 CA_2 119.1(2)
N_3 C_2 CA_2 116.60(18)
CA_2 CB_2 HBA_2 109.5
CA_2 CB_2 HBB_2 109.5
HBA_2 CB_2 HBB_2 109.5
CA_2 CB_2 HBC_2 109.5
HBA_2 CB_2 HBC_2 109.5
HBB_2 CB_2 HBC_2 109.5
C_2 N_3 CA_3 124.43(18)
C_2 N_3 H_3 117.8
CA_3 N_3 H_3 117.8
N_3 CA_3 C_3 110.74(17)
N_3 CA_3 CB2_3 111.57(18)
C_3 CA_3 CB2_3 109.51(17)
N_3 CA_3 CB1_3 105.55(16)
C_3 CA_3 CB1_3 106.71(17)
CB2_3 CA_3 CB1_3 112.62(18)
O_3 C_3 N_4 120.7(2)
O_3 C_3 CA_3 120.0(2)
N_4 C_3 CA_3 119.13(18)
CG1_3 CB1_3 CA_3 115.62(18)
CG1_3 CB1_3 HB1A_3 108.4
CA_3 CB1_3 HB1A_3 108.4
CG1_3 CB1_3 HB1B_3 108.4
CA_3 CB1_3 HB1B_3 108.4
HB1A_3 CB1_3 HB1B_3 107.4
CB1_3 CG1_3 CD1_3 112.0(2)
CB1_3 CG1_3 HG1A_3 109.2
CD1_3 CG1_3 HG1A_3 109.2
CB1_3 CG1_3 HG1B_3 109.2
CD1_3 CG1_3 HG1B_3 109.2
HG1A_3 CG1_3 HG1B_3 107.9
CG1_3 CD1_3 Si1_3 115.30(19)
CG1_3 CD1_3 HD1A_3 108.4
Si1_3 CD1_3 HD1A_3 108.4
CG1_3 CD1_3 HD1B_3 108.4
Si1_3 CD1_3 HD1B_3 108.5
HD1A_3 CD1_3 HD1B_3 107.5
CZ2_3 Si1_3 CZ1_3 118.4(3)
CZ2_3 Si1_3 CD1_3 109.97(18)
CZ9_3 Si1_3 CD1_3 112.8(2)
CZ1_3 Si1_3 CD1_3 109.3(2)
CZ9_3 Si1_3 CZ8_3 112.1(3)
CD1_3 Si1_3 CZ8_3 109.9(2)
CZ9_3 Si1_3 CZ7_3 108.6(3)
CD1_3 Si1_3 CZ7_3 111.1(2)
CZ8_3 Si1_3 CZ7_3 101.8(3)
CZ2_3 Si1_3 CZ3_3 109.7(2)
CZ1_3 Si1_3 CZ3_3 105.0(3)
CD1_3 Si1_3 CZ3_3 103.29(19)
CH1_3 CZ1_3 Si1_3 111.1(7)
CH1_3 CZ1_3 HZ1A_3 109.4
Si1_3 CZ1_3 HZ1A_3 109.4
CH1_3 CZ1_3 HZ1B_3 109.4
Si1_3 CZ1_3 HZ1B_3 109.4
HZ1A_3 CZ1_3 HZ1B_3 108.0
CZ1_3 CH1_3 HH1A_3 109.5
CZ1_3 CH1_3 HH1B_3 109.5
HH1A_3 CH1_3 HH1B_3 109.5
CZ1_3 CH1_3 HH1C_3 109.5
HH1A_3 CH1_3 HH1C_3 109.5
HH1B_3 CH1_3 HH1C_3 109.5
CH2_3 CZ2_3 Si1_3 115.2(7)
CH2_3 CZ2_3 HZ2A_3 108.5
Si1_3 CZ2_3 HZ2A_3 108.5
CH2_3 CZ2_3 HZ2B_3 108.5
Si1_3 CZ2_3 HZ2B_3 108.5
HZ2A_3 CZ2_3 HZ2B_3 107.5
CZ2_3 CH2_3 HH2A_3 109.5
CZ2_3 CH2_3 HH2B_3 109.5
HH2A_3 CH2_3 HH2B_3 109.5
CZ2_3 CH2_3 HH2C_3 109.5
HH2A_3 CH2_3 HH2C_3 109.5
HH2B_3 CH2_3 HH2C_3 109.5
CH3_3 CZ3_3 Si1_3 112.6(5)
CH3_3 CZ3_3 HZ3A_3 109.1
Si1_3 CZ3_3 HZ3A_3 109.1
CH3_3 CZ3_3 HZ3B_3 109.1
Si1_3 CZ3_3 HZ3B_3 109.1
HZ3A_3 CZ3_3 HZ3B_3 107.8
CZ3_3 CH3_3 HH3A_3 109.5
CZ3_3 CH3_3 HH3B_3 109.5
HH3A_3 CH3_3 HH3B_3 109.5
CZ3_3 CH3_3 HH3C_3 109.5
HH3A_3 CH3_3 HH3C_3 109.5
HH3B_3 CH3_3 HH3C_3 109.5
CH7_3 CZ7_3 Si1_3 113.5(7)
CH7_3 CZ7_3 HZ7A_3 108.9
Si1_3 CZ7_3 HZ7A_3 108.9
CH7_3 CZ7_3 HZ7B_3 108.9
Si1_3 CZ7_3 HZ7B_3 108.9
HZ7A_3 CZ7_3 HZ7B_3 107.7
CZ7_3 CH7_3 HH7A_3 109.5
CZ7_3 CH7_3 HH7B_3 109.5
HH7A_3 CH7_3 HH7B_3 109.5
CZ7_3 CH7_3 HH7C_3 109.5
HH7A_3 CH7_3 HH7C_3 109.5
HH7B_3 CH7_3 HH7C_3 109.5
CH8_3 CZ8_3 Si1_3 116.2(6)
CH8_3 CZ8_3 HZ8A_3 108.2
Si1_3 CZ8_3 HZ8A_3 108.2
CH8_3 CZ8_3 HZ8B_3 108.2
Si1_3 CZ8_3 HZ8B_3 108.2
HZ8A_3 CZ8_3 HZ8B_3 107.4
CZ8_3 CH8_3 HH8A_3 109.5
CZ8_3 CH8_3 HH8B_3 109.5
HH8A_3 CH8_3 HH8B_3 109.5
CZ8_3 CH8_3 HH8C_3 109.5
HH8A_3 CH8_3 HH8C_3 109.5
HH8B_3 CH8_3 HH8C_3 109.5
CH9_3 CZ9_3 Si1_3 118.0(4)
CH9_3 CZ9_3 HZ9A_3 107.8
Si1_3 CZ9_3 HZ9A_3 107.8
CH9_3 CZ9_3 HZ9B_3 107.8
Si1_3 CZ9_3 HZ9B_3 107.8
HZ9A_3 CZ9_3 HZ9B_3 107.1
CZ9_3 CH9_3 HH9A_3 109.5
CZ9_3 CH9_3 HH9B_3 109.5
HH9A_3 CH9_3 HH9B_3 109.5
CZ9_3 CH9_3 HH9C_3 109.5
HH9A_3 CH9_3 HH9C_3 109.5
HH9B_3 CH9_3 HH9C_3 109.5
CG2_3 CB2_3 CA_3 113.98(18)
CG2_3 CB2_3 HB2A_3 108.8
CA_3 CB2_3 HB2A_3 108.8
CG2_3 CB2_3 HB2B_3 108.8
CA_3 CB2_3 HB2B_3 108.8
HB2A_3 CB2_3 HB2B_3 107.7
CB2_3 CG2_3 CD2_3 112.81(19)
CB2_3 CG2_3 HG2A_3 109.0
CD2_3 CG2_3 HG2A_3 109.0
CB2_3 CG2_3 HG2B_3 109.0
CD2_3 CG2_3 HG2B_3 109.0
HG2A_3 CG2_3 HG2B_3 107.8
CG2_3 CD2_3 Si2_3 113.65(17)
CG2_3 CD2_3 HD2A_3 108.8
Si2_3 CD2_3 HD2A_3 108.8
CG2_3 CD2_3 HD2B_3 108.8
Si2_3 CD2_3 HD2B_3 108.8
HD2A_3 CD2_3 HD2B_3 107.7
CZ6_3 Si2_3 CD2_3 110.23(12)
CZ6_3 Si2_3 CZ4_3 110.12(13)
CD2_3 Si2_3 CZ4_3 108.09(12)
CZ6_3 Si2_3 CZ5_3 108.58(12)
CD2_3 Si2_3 CZ5_3 109.73(12)
CZ4_3 Si2_3 CZ5_3 110.09(14)
CH4_3 CZ4_3 Si2_3 114.6(2)
CH4_3 CZ4_3 HZ4A_3 108.6
Si2_3 CZ4_3 HZ4A_3 108.6
CH4_3 CZ4_3 HZ4B_3 108.6
Si2_3 CZ4_3 HZ4B_3 108.6
HZ4A_3 CZ4_3 HZ4B_3 107.6
CZ4_3 CH4_3 HH4A_3 109.5
CZ4_3 CH4_3 HH4B_3 109.5
HH4A_3 CH4_3 HH4B_3 109.5
CZ4_3 CH4_3 HH4C_3 109.5
HH4A_3 CH4_3 HH4C_3 109.5
HH4B_3 CH4_3 HH4C_3 109.5
CH5_3 CZ5_3 Si2_3 114.0(2)
CH5_3 CZ5_3 HZ5A_3 108.8
Si2_3 CZ5_3 HZ5A_3 108.8
CH5_3 CZ5_3 HZ5B_3 108.8
Si2_3 CZ5_3 HZ5B_3 108.8
HZ5A_3 CZ5_3 HZ5B_3 107.7
CZ5_3 CH5_3 HH5A_3 109.5
CZ5_3 CH5_3 HH5B_3 109.5
HH5A_3 CH5_3 HH5B_3 109.5
CZ5_3 CH5_3 HH5C_3 109.5
HH5A_3 CH5_3 HH5C_3 109.5
HH5B_3 CH5_3 HH5C_3 109.5
CH6_3 CZ6_3 Si2_3 114.08(19)
CH6_3 CZ6_3 HZ6A_3 108.7
Si2_3 CZ6_3 HZ6A_3 108.7
CH6_3 CZ6_3 HZ6B_3 108.7
Si2_3 CZ6_3 HZ6B_3 108.7
HZ6A_3 CZ6_3 HZ6B_3 107.6
CZ6_3 CH6_3 HH6A_3 109.5
CZ6_3 CH6_3 HH6B_3 109.5
HH6A_3 CH6_3 HH6B_3 109.5
CZ6_3 CH6_3 HH6C_3 109.5
HH6A_3 CH6_3 HH6C_3 109.5
HH6B_3 CH6_3 HH6C_3 109.5
C_3 N_4 CA_4 117.96(18)
C_3 N_4 H_4 121.0
CA_4 N_4 H_4 121.0
N_4 CA_4 CB_4 109.29(18)
N_4 CA_4 C_4 112.22(18)
CB_4 CA_4 C_4 110.49(19)
N_4 CA_4 HA_4 108.2
CB_4 CA_4 HA_4 108.2
C_4 CA_4 HA_4 108.2
O_4 C_4 N_5 124.1(2)
O_4 C_4 CA_4 119.8(2)
N_5 C_4 CA_4 116.01(19)
CA_4 CB_4 HBA_4 109.5
CA_4 CB_4 HBB_4 109.5
HBA_4 CB_4 HBB_4 109.5
CA_4 CB_4 HBC_4 109.5
HBA_4 CB_4 HBC_4 109.5
HBB_4 CB_4 HBC_4 109.5
C_4 N_5 C1_5 122.73(19)
C_4 N_5 H_5 118.6
C1_5 N_5 H_5 118.6
N_5 C1_5 C2_5 109.5(2)
N_5 C1_5 C3_5 109.2(2)
C2_5 C1_5 C3_5 113.5(3)
N_5 C1_5 H1A_5 108.2
C2_5 C1_5 H1A_5 108.2
C3_5 C1_5 H1A_5 108.2
C1_5 C2_5 H2A_5 109.5
C1_5 C2_5 H2B_5 109.5
H2A_5 C2_5 H2B_5 109.5
C1_5 C2_5 H2C_5 109.5
H2A_5 C2_5 H2C_5 109.5
H2B_5 C2_5 H2C_5 109.5
C1_5 C3_5 H3A_5 109.5
C1_5 C3_5 H3B_5 109.5
H3A_5 C3_5 H3B_5 109.5
C1_5 C3_5 H3C_5 109.5
H3A_5 C3_5 H3C_5 109.5
H3B_5 C3_5 H3C_5 109.5
O_11 C_11 N_12 125.4(2)
O_11 C_11 O1_11 124.2(2)
N_12 C_11 O1_11 110.39(19)
C_11 O1_11 C7_11 116.52(19)
C2_11 C1_11 C6_11 119.0(2)
C2_11 C1_11 C7_11 122.6(2)
C6_11 C1_11 C7_11 118.4(2)
C1_11 C2_11 C3_11 120.1(3)
C1_11 C2_11 H2_11 119.9
C3_11 C2_11 H2_11 119.9
C4_11 C3_11 C2_11 120.6(3)
C4_11 C3_11 H3_11 119.7
C2_11 C3_11 H3_11 119.7
C3_11 C4_11 C5_11 119.6(3)
C3_11 C4_11 H4_11 120.2
C5_11 C4_11 H4_11 120.2
C6_11 C5_11 C4_11 119.7(3)
C6_11 C5_11 H5_11 120.1
C4_11 C5_11 H5_11 120.1
C5_11 C6_11 C1_11 120.9(3)
C5_11 C6_11 H6_11 119.6
C1_11 C6_11 H6_11 119.6
O1_11 C7_11 C1_11 111.8(2)
O1_11 C7_11 H7A_11 109.3
C1_11 C7_11 H7A_11 109.3
O1_11 C7_11 H7B_11 109.3
C1_11 C7_11 H7B_11 109.3
H7A_11 C7_11 H7B_11 107.9
C_11 N_12 CA_12 120.05(19)
C_11 N_12 H_12 120.0
CA_12 N_12 H_12 120.0
N_12 CA_12 CB_12 109.76(18)
N_12 CA_12 C_12 112.48(19)
CB_12 CA_12 C_12 110.2(2)
N_12 CA_12 HA_12 108.1
CB_12 CA_12 HA_12 108.1
C_12 CA_12 HA_12 108.1
O_12 C_12 N_13 124.3(2)
O_12 C_12 CA_12 118.9(2)
N_13 C_12 CA_12 116.84(19)
CA_12 CB_12 HBA_12 109.5
CA_12 CB_12 HBB_12 109.5
HBA_12 CB_12 HBB_12 109.5
CA_12 CB_12 HBC_12 109.5
HBA_12 CB_12 HBC_12 109.5
HBB_12 CB_12 HBC_12 109.5
C_12 N_13 CA_13 124.27(18)
C_12 N_13 H_13 117.9
CA_13 N_13 H_13 117.9
N_13 CA_13 CB2_13 111.10(18)
N_13 CA_13 C_13 110.74(17)
CB2_13 CA_13 C_13 108.97(17)
N_13 CA_13 CB1_13 105.62(16)
CB2_13 CA_13 CB1_13 112.66(18)
C_13 CA_13 CB1_13 107.68(17)
O_13 C_13 N_14 121.1(2)
O_13 C_13 CA_13 119.77(19)
N_14 C_13 CA_13 119.10(18)
CG1_13 CB1_13 CA_13 114.87(18)
CG1_13 CB1_13 HB1A_13 108.6
CA_13 CB1_13 HB1A_13 108.6
CG1_13 CB1_13 HB1B_13 108.6
CA_13 CB1_13 HB1B_13 108.6
HB1A_13 CB1_13 HB1B_13 107.5
CB1_13 CG1_13 CD1_13 112.58(18)
CB1_13 CG1_13 HG1A_13 109.1
CD1_13 CG1_13 HG1A_13 109.1
CB1_13 CG1_13 HG1B_13 109.1
CD1_13 CG1_13 HG1B_13 109.1
HG1A_13 CG1_13 HG1B_13 107.8
CG1_13 CD1_13 Si1_13 113.49(16)
CG1_13 CD1_13 HD1A_13 108.9
Si1_13 CD1_13 HD1A_13 108.9
CG1_13 CD1_13 HD1B_13 108.9
Si1_13 CD1_13 HD1B_13 108.9
HD1A_13 CD1_13 HD1B_13 107.7
CZ1_13 Si1_13 CZ2_13 109.22(14)
CZ1_13 Si1_13 CD1_13 110.00(12)
CZ2_13 Si1_13 CD1_13 109.49(12)
CZ1_13 Si1_13 CZ3_13 109.69(14)
CZ2_13 Si1_13 CZ3_13 107.99(12)
CD1_13 Si1_13 CZ3_13 110.40(11)
CH1_13 CZ1_13 Si1_13 114.9(2)
CH1_13 CZ1_13 HZ1A_13 108.5
Si1_13 CZ1_13 HZ1A_13 108.5
CH1_13 CZ1_13 HZ1B_13 108.5
Si1_13 CZ1_13 HZ1B_13 108.5
HZ1A_13 CZ1_13 HZ1B_13 107.5
CZ1_13 CH1_13 HH1A_13 109.5
CZ1_13 CH1_13 HH1B_13 109.5
HH1A_13 CH1_13 HH1B_13 109.5
CZ1_13 CH1_13 HH1C_13 109.5
HH1A_13 CH1_13 HH1C_13 109.5
HH1B_13 CH1_13 HH1C_13 109.5
CH2_13 CZ2_13 Si1_13 114.29(19)
CH2_13 CZ2_13 HZ2A_13 108.7
Si1_13 CZ2_13 HZ2A_13 108.7
CH2_13 CZ2_13 HZ2B_13 108.7
Si1_13 CZ2_13 HZ2B_13 108.7
HZ2A_13 CZ2_13 HZ2B_13 107.6
CZ2_13 CH2_13 HH2A_13 109.5
CZ2_13 CH2_13 HH2B_13 109.5
HH2A_13 CH2_13 HH2B_13 109.5
CZ2_13 CH2_13 HH2C_13 109.5
HH2A_13 CH2_13 HH2C_13 109.5
HH2B_13 CH2_13 HH2C_13 109.5
CH3_13 CZ3_13 Si1_13 117.07(19)
CH3_13 CZ3_13 HZ3A_13 108.0
Si1_13 CZ3_13 HZ3A_13 108.0
CH3_13 CZ3_13 HZ3B_13 108.0
Si1_13 CZ3_13 HZ3B_13 108.0
HZ3A_13 CZ3_13 HZ3B_13 107.3
CZ3_13 CH3_13 HH3A_13 109.5
CZ3_13 CH3_13 HH3B_13 109.5
HH3A_13 CH3_13 HH3B_13 109.5
CZ3_13 CH3_13 HH3C_13 109.5
HH3A_13 CH3_13 HH3C_13 109.5
HH3B_13 CH3_13 HH3C_13 109.5
CG2_13 CB2_13 CA_13 113.83(18)
CG2_13 CB2_13 HB2A_13 108.8
CA_13 CB2_13 HB2A_13 108.8
CG2_13 CB2_13 HB2B_13 108.8
CA_13 CB2_13 HB2B_13 108.8
HB2A_13 CB2_13 HB2B_13 107.7
CB2_13 CG2_13 CD2_13 112.63(19)
CB2_13 CG2_13 HG2A_13 109.1
CD2_13 CG2_13 HG2A_13 109.1
CB2_13 CG2_13 HG2B_13 109.1
CD2_13 CG2_13 HG2B_13 109.1
HG2A_13 CG2_13 HG2B_13 107.8
CG2_13 CD2_13 Si2_13 113.94(17)
CG2_13 CD2_13 HD2A_13 108.8
Si2_13 CD2_13 HD2A_13 108.8
CG2_13 CD2_13 HD2B_13 108.8
Si2_13 CD2_13 HD2B_13 108.8
HD2A_13 CD2_13 HD2B_13 107.7
CZ5_13 Si2_13 CZ6_13 109.88(14)
CZ5_13 Si2_13 CD2_13 108.44(13)
CZ6_13 Si2_13 CD2_13 111.15(12)
CZ5_13 Si2_13 CZ4_13 109.98(14)
CZ6_13 Si2_13 CZ4_13 108.71(12)
CD2_13 Si2_13 CZ4_13 108.66(12)
CH4_13 CZ4_13 Si2_13 113.7(2)
CH4_13 CZ4_13 HZ4A_13 108.8
Si2_13 CZ4_13 HZ4A_13 108.8
CH4_13 CZ4_13 HZ4B_13 108.8
Si2_13 CZ4_13 HZ4B_13 108.8
HZ4A_13 CZ4_13 HZ4B_13 107.7
CZ4_13 CH4_13 HH4A_13 109.5
CZ4_13 CH4_13 HH4B_13 109.5
HH4A_13 CH4_13 HH4B_13 109.5
CZ4_13 CH4_13 HH4C_13 109.5
HH4A_13 CH4_13 HH4C_13 109.5
HH4B_13 CH4_13 HH4C_13 109.5
CH5_13 CZ5_13 Si2_13 114.5(2)
CH5_13 CZ5_13 HZ5A_13 108.6
Si2_13 CZ5_13 HZ5A_13 108.6
CH5_13 CZ5_13 HZ5B_13 108.6
Si2_13 CZ5_13 HZ5B_13 108.6
HZ5A_13 CZ5_13 HZ5B_13 107.6
CZ5_13 CH5_13 HH5A_13 109.5
CZ5_13 CH5_13 HH5B_13 109.5
HH5A_13 CH5_13 HH5B_13 109.5
CZ5_13 CH5_13 HH5C_13 109.5
HH5A_13 CH5_13 HH5C_13 109.5
HH5B_13 CH5_13 HH5C_13 109.5
CH6_13 CZ6_13 Si2_13 114.8(2)
CH6_13 CZ6_13 HZ6A_13 108.6
Si2_13 CZ6_13 HZ6A_13 108.6
CH6_13 CZ6_13 HZ6B_13 108.6
Si2_13 CZ6_13 HZ6B_13 108.6
HZ6A_13 CZ6_13 HZ6B_13 107.5
CZ6_13 CH6_13 HH6A_13 109.5
CZ6_13 CH6_13 HH6B_13 109.5
HH6A_13 CH6_13 HH6B_13 109.5
CZ6_13 CH6_13 HH6C_13 109.5
HH6A_13 CH6_13 HH6C_13 109.5
HH6B_13 CH6_13 HH6C_13 109.5
C_13 N_14 CA_14 118.46(18)
C_13 N_14 H_14 120.8
CA_14 N_14 H_14 120.8
N_14 CA_14 CB_14 109.98(18)
N_14 CA_14 C_14 112.51(18)
CB_14 CA_14 C_14 109.02(18)
N_14 CA_14 HA_14 108.4
CB_14 CA_14 HA_14 108.4
C_14 CA_14 HA_14 108.4
O_14 C_14 N_15 124.5(2)
O_14 C_14 CA_14 119.2(2)
N_15 C_14 CA_14 116.13(18)
CA_14 CB_14 HBA_14 109.5
CA_14 CB_14 HBB_14 109.5
HBA_14 CB_14 HBB_14 109.5
CA_14 CB_14 HBC_14 109.5
HBA_14 CB_14 HBC_14 109.5
HBB_14 CB_14 HBC_14 109.5
C_14 N_15 C1_15 123.42(18)
C_14 N_15 H_15 118.3
C1_15 N_15 H_15 118.3
N_15 C1_15 C3_15 108.84(19)
N_15 C1_15 C2_15 110.61(19)
C3_15 C1_15 C2_15 111.0(2)
N_15 C1_15 H1_15 108.8
C3_15 C1_15 H1_15 108.8
C2_15 C1_15 H1_15 108.8
C1_15 C2_15 H2A_15 109.5
C1_15 C2_15 H2B_15 109.5
H2A_15 C2_15 H2B_15 109.5
C1_15 C2_15 H2C_15 109.5
H2A_15 C2_15 H2C_15 109.5
H2B_15 C2_15 H2C_15 109.5
C1_15 C3_15 H3A_15 109.5
C1_15 C3_15 H3B_15 109.5
H3A_15 C3_15 H3B_15 109.5
C1_15 C3_15 H3C_15 109.5
H3A_15 C3_15 H3C_15 109.5
H3B_15 C3_15 H3C_15 109.5
O_21 C_21 N_22 124.7(2)
O_21 C_21 O1_21 123.9(2)
N_22 C_21 O1_21 111.33(19)
C_21 O1_21 C7_21 115.99(19)
C2_21 C1_21 C6_21 119.2(3)
C2_21 C1_21 C7_21 120.6(2)
C6_21 C1_21 C7_21 120.2(2)
C1_21 C2_21 C3_21 120.6(3)
C1_21 C2_21 H2A_21 119.7
C3_21 C2_21 H2A_21 119.7
C4_21 C3_21 C2_21 120.0(3)
C4_21 C3_21 H3_21 120.0
C2_21 C3_21 H3_21 120.0
C3_21 C4_21 C5_21 119.7(3)
C3_21 C4_21 H4_21 120.2
C5_21 C4_21 H4_21 120.2
C4_21 C5_21 C6_21 120.1(3)
C4_21 C5_21 H5_21 120.0
C6_21 C5_21 H5_21 120.0
C1_21 C6_21 C5_21 120.4(3)
C1_21 C6_21 H6_21 119.8
C5_21 C6_21 H6_21 119.8
O1_21 C7_21 C1_21 111.8(2)
O1_21 C7_21 H7A_21 109.3
C1_21 C7_21 H7A_21 109.3
O1_21 C7_21 H7B_21 109.3
C1_21 C7_21 H7B_21 109.3
H7A_21 C7_21 H7B_21 107.9
C_21 N_22 CA_22 119.91(19)
C_21 N_22 H_22 120.0
CA_22 N_22 H_22 120.0
N_22 CA_22 CB_22 110.12(18)
N_22 CA_22 C_22 112.45(19)
CB_22 CA_22 C_22 110.31(19)
N_22 CA_22 HA_22 107.9
CB_22 CA_22 HA_22 107.9
C_22 CA_22 HA_22 107.9
O_22 C_22 N_23 124.0(2)
O_22 C_22 CA_22 119.6(2)
N_23 C_22 CA_22 116.32(18)
CA_22 CB_22 HBA_22 109.5
CA_22 CB_22 HBB_22 109.5
HBA_22 CB_22 HBB_22 109.5
CA_22 CB_22 HBC_22 109.5
HBA_22 CB_22 HBC_22 109.5
HBB_22 CB_22 HBC_22 109.5
C_22 N_23 CA_23 124.65(18)
C_22 N_23 H_23 117.7
CA_23 N_23 H_23 117.7
N_23 CA_23 C_23 111.07(17)
N_23 CA_23 CB1_23 105.28(16)
C_23 CA_23 CB1_23 108.15(17)
N_23 CA_23 CB2_23 112.31(18)
C_23 CA_23 CB2_23 107.66(17)
CB1_23 CA_23 CB2_23 112.34(18)
O_23 C_23 N_24 121.8(2)
O_23 C_23 CA_23 118.86(19)
N_24 C_23 CA_23 119.36(18)
CG_23 CB1_23 CA_23 116.92(18)
CG_23 CB1_23 HB1A_23 108.1
CA_23 CB1_23 HB1A_23 108.1
CG_23 CB1_23 HB1B_23 108.1
CA_23 CB1_23 HB1B_23 108.1
HB1A_23 CB1_23 HB1B_23 107.3
CB1_23 CG_23 CD_23 111.98(19)
CB1_23 CG_23 HG1A_23 109.2
CD_23 CG_23 HG1A_23 109.2
CB1_23 CG_23 HG1B_23 109.2
CD_23 CG_23 HG1B_23 109.2
HG1A_23 CG_23 HG1B_23 107.9
CG_23 CD_23 Si1_23 114.49(17)
CG_23 CD_23 HD1A_23 108.6
Si1_23 CD_23 HD1A_23 108.6
CG_23 CD_23 HD1B_23 108.6
Si1_23 CD_23 HD1B_23 108.6
HD1A_23 CD_23 HD1B_23 107.6
CZ1_23 Si1_23 CD_23 110.78(14)
CZ1_23 Si1_23 CZ2_23 108.58(17)
CD_23 Si1_23 CZ2_23 109.48(13)
CZ1_23 Si1_23 CZ3_23 109.31(17)
CD_23 Si1_23 CZ3_23 108.26(14)
CZ2_23 Si1_23 CZ3_23 110.43(15)
CH1_23 CZ1_23 Si1_23 115.5(3)
CH1_23 CZ1_23 HZ1A_23 108.4
Si1_23 CZ1_23 HZ1A_23 108.4
CH1_23 CZ1_23 HZ1B_23 108.4
Si1_23 CZ1_23 HZ1B_23 108.4
HZ1A_23 CZ1_23 HZ1B_23 107.5
CZ1_23 CH1_23 HH1A_23 109.5
CZ1_23 CH1_23 HH1B_23 109.5
HH1A_23 CH1_23 HH1B_23 109.5
CZ1_23 CH1_23 HH1C_23 109.5
HH1A_23 CH1_23 HH1C_23 109.5
HH1B_23 CH1_23 HH1C_23 109.5
CH2_23 CZ2_23 Si1_23 114.6(2)
CH2_23 CZ2_23 HZ2A_23 108.6
Si1_23 CZ2_23 HZ2A_23 108.6
CH2_23 CZ2_23 HZ2B_23 108.6
Si1_23 CZ2_23 HZ2B_23 108.6
HZ2A_23 CZ2_23 HZ2B_23 107.6
CZ2_23 CH2_23 HH2A_23 109.5
CZ2_23 CH2_23 HH2B_23 109.5
HH2A_23 CH2_23 HH2B_23 109.5
CZ2_23 CH2_23 HH2C_23 109.5
HH2A_23 CH2_23 HH2C_23 109.5
HH2B_23 CH2_23 HH2C_23 109.5
CH3_23 CZ3_23 Si1_23 115.4(2)
CH3_23 CZ3_23 HZ3A_23 108.4
Si1_23 CZ3_23 HZ3A_23 108.4
CH3_23 CZ3_23 HZ3B_23 108.4
Si1_23 CZ3_23 HZ3B_23 108.4
HZ3A_23 CZ3_23 HZ3B_23 107.5
CZ3_23 CH3_23 HH3A_23 109.5
CZ3_23 CH3_23 HH3B_23 109.5
HH3A_23 CH3_23 HH3B_23 109.5
CZ3_23 CH3_23 HH3C_23 109.5
HH3A_23 CH3_23 HH3C_23 109.5
HH3B_23 CH3_23 HH3C_23 109.5
CG2_23 CB2_23 CA_23 114.59(18)
CG2_23 CB2_23 HB2A_23 108.6
CA_23 CB2_23 HB2A_23 108.6
CG2_23 CB2_23 HB2B_23 108.6
CA_23 CB2_23 HB2B_23 108.6
HB2A_23 CB2_23 HB2B_23 107.6
CB2_23 CG2_23 CD2_23 111.25(18)
CB2_23 CG2_23 HG2A_23 109.4
CD2_23 CG2_23 HG2A_23 109.4
CB2_23 CG2_23 HG2B_23 109.4
CD2_23 CG2_23 HG2B_23 109.4
HG2A_23 CG2_23 HG2B_23 108.0
CG2_23 CD2_23 Si2_23 116.13(16)
CG2_23 CD2_23 HD2A_23 108.3
Si2_23 CD2_23 HD2A_23 108.3
CG2_23 CD2_23 HD2B_23 108.3
Si2_23 CD2_23 HD2B_23 108.3
HD2A_23 CD2_23 HD2B_23 107.4
CD2_23 Si2_23 CZ5_23 112.58(12)
CD2_23 Si2_23 CZ4_23 108.75(11)
CZ5_23 Si2_23 CZ4_23 107.57(12)
CD2_23 Si2_23 CZ6_23 107.53(11)
CZ5_23 Si2_23 CZ6_23 110.78(12)
CZ4_23 Si2_23 CZ6_23 109.60(11)
CH4_23 CZ4_23 Si2_23 113.79(18)
CH4_23 CZ4_23 HZ4A_23 108.8
Si2_23 CZ4_23 HZ4A_23 108.8
CH4_23 CZ4_23 HZ4B_23 108.8
Si2_23 CZ4_23 HZ4B_23 108.8
HZ4A_23 CZ4_23 HZ4B_23 107.7
CZ4_23 CH4_23 HH4A_23 109.5
CZ4_23 CH4_23 HH4B_23 109.5
HH4A_23 CH4_23 HH4B_23 109.5
CZ4_23 CH4_23 HH4C_23 109.5
HH4A_23 CH4_23 HH4C_23 109.5
HH4B_23 CH4_23 HH4C_23 109.5
CH5_23 CZ5_23 Si2_23 117.1(2)
CH5_23 CZ5_23 HZ5A_23 108.0
Si2_23 CZ5_23 HZ5A_23 108.0
CH5_23 CZ5_23 HZ5B_23 108.0
Si2_23 CZ5_23 HZ5B_23 108.0
HZ5A_23 CZ5_23 HZ5B_23 107.3
CZ5_23 CH5_23 HH5A_23 109.5
CZ5_23 CH5_23 HH5B_23 109.5
HH5A_23 CH5_23 HH5B_23 109.5
CZ5_23 CH5_23 HH5C_23 109.5
HH5A_23 CH5_23 HH5C_23 109.5
HH5B_23 CH5_23 HH5C_23 109.5
CH6_23 CZ6_23 Si2_23 114.04(18)
CH6_23 CZ6_23 HZ6A_23 108.7
Si2_23 CZ6_23 HZ6A_23 108.7
CH6_23 CZ6_23 HZ6B_23 108.7
Si2_23 CZ6_23 HZ6B_23 108.7
HZ6A_23 CZ6_23 HZ6B_23 107.6
CZ6_23 CH6_23 HH6A_23 109.5
CZ6_23 CH6_23 HH6B_23 109.5
HH6A_23 CH6_23 HH6B_23 109.5
CZ6_23 CH6_23 HH6C_23 109.5
HH6A_23 CH6_23 HH6C_23 109.5
HH6B_23 CH6_23 HH6C_23 109.5
C_23 N_24 CA_24 118.98(18)
C_23 N_24 H_24 120.5
CA_24 N_24 H_24 120.5
N_24 CA_24 CB_24 110.15(18)
N_24 CA_24 C_24 112.62(18)
CB_24 CA_24 C_24 110.25(19)
N_24 CA_24 HA_24 107.9
CB_24 CA_24 HA_24 107.9
C_24 CA_24 HA_24 107.9
O_24 C_24 N_25 123.9(2)
O_24 C_24 CA_24 118.5(2)
N_25 C_24 CA_24 117.60(18)
CA_24 CB_24 HBA_24 109.5
CA_24 CB_24 HBB_24 109.5
HBA_24 CB_24 HBB_24 109.5
CA_24 CB_24 HBC_24 109.5
HBA_24 CB_24 HBC_24 109.5
HBB_24 CB_24 HBC_24 109.5
C_24 N_25 C1_25 122.83(18)
C_24 N_25 H_25 118.6
C1_25 N_25 H_25 118.6
N_25 C1_25 C2_25 108.67(18)
N_25 C1_25 C3_25 110.9(2)
C2_25 C1_25 C3_25 111.8(2)
N_25 C1_25 H1_25 108.5
C2_25 C1_25 H1_25 108.5
C3_25 C1_25 H1_25 108.5
C1_25 C2_25 H2A_25 109.5
C1_25 C2_25 H2B_25 109.5
H2A_25 C2_25 H2B_25 109.5
C1_25 C2_25 H2C_25 109.5
H2A_25 C2_25 H2C_25 109.5
H2B_25 C2_25 H2C_25 109.5
C1_25 C3_25 H3A_25 109.5
C1_25 C3_25 H3B_25 109.5
H3A_25 C3_25 H3B_25 109.5
C1_25 C3_25 H3C_25 109.5
H3A_25 C3_25 H3C_25 109.5
H3B_25 C3_25 H3C_25 109.5

loop_
_geom_bond_atom_site_label_1
_geom_bond_atom_site_label_2
_geom_bond_distance
C_1 O_1 1.225(3)
C_1 N_2 1.340(3)
C_1 O1_1 1.350(3)
O1_1 C7_1 1.429(3)
C1_1 C2_1 1.376(4)
C1_1 C6_1 1.390(4)
C1_1 C7_1 1.507(4)
C2_1 C3_1 1.391(4)
C2_1 H2_1 0.9300
C3_1 C4_1 1.384(5)
C3_1 H3_1 0.9300
C4_1 C5_1 1.378(6)
C4_1 H4_1 0.9300
C5_1 C6_1 1.383(5)
C5_1 H5_1 0.9300
C6_1 H6_1 0.9300
C7_1 H7A_1 0.9700
C7_1 H7B_1 0.9700
N_2 CA_2 1.456(3)
N_2 H_2 0.8600
CA_2 CB_2 1.523(3)
CA_2 C_2 1.535(3)
CA_2 HA_2 0.9800
C_2 O_2 1.233(3)
C_2 N_3 1.336(3)
CB_2 HBA_2 0.9600
CB_2 HBB_2 0.9600
CB_2 HBC_2 0.9600
N_3 CA_3 1.474(3)
N_3 H_3 0.8600
CA_3 C_3 1.533(3)
CA_3 CB2_3 1.539(3)
CA_3 CB1_3 1.548(3)
C_3 O_3 1.231(3)
C_3 N_4 1.350(3)
CB1_3 CG1_3 1.525(3)
CB1_3 HB1A_3 0.9700
CB1_3 HB1B_3 0.9700
CG1_3 CD1_3 1.526(4)
CG1_3 HG1A_3 0.9700
CG1_3 HG1B_3 0.9700
CD1_3 Si1_3 1.878(3)
CD1_3 HD1A_3 0.9700
CD1_3 HD1B_3 0.9700
Si1_3 CZ2_3 1.780(4)
Si1_3 CZ9_3 1.786(5)
Si1_3 CZ1_3 1.834(5)
Si1_3 CZ8_3 1.913(5)
Si1_3 CZ7_3 2.000(5)
Si1_3 CZ3_3 2.021(6)
CZ1_3 CH1_3 1.545(12)
CZ1_3 HZ1A_3 0.9700
CZ1_3 HZ1B_3 0.9700
CH1_3 HH1A_3 0.9600
CH1_3 HH1B_3 0.9600
CH1_3 HH1C_3 0.9600
CZ2_3 CH2_3 1.532(10)
CZ2_3 HZ2A_3 0.9700
CZ2_3 HZ2B_3 0.9700
CH2_3 HH2A_3 0.9600
CH2_3 HH2B_3 0.9600
CH2_3 HH2C_3 0.9600
CZ3_3 CH3_3 1.521(7)
CZ3_3 HZ3A_3 0.9700
CZ3_3 HZ3B_3 0.9700
CH3_3 HH3A_3 0.9600
CH3_3 HH3B_3 0.9600
CH3_3 HH3C_3 0.9600
CZ7_3 CH7_3 1.517(12)
CZ7_3 HZ7A_3 0.9700
CZ7_3 HZ7B_3 0.9700
CH7_3 HH7A_3 0.9600
CH7_3 HH7B_3 0.9600
CH7_3 HH7C_3 0.9600
CZ8_3 CH8_3 1.509(11)
CZ8_3 HZ8A_3 0.9700
CZ8_3 HZ8B_3 0.9700
CH8_3 HH8A_3 0.9600
CH8_3 HH8B_3 0.9600
CH8_3 HH8C_3 0.9600
CZ9_3 CH9_3 1.519(7)
CZ9_3 HZ9A_3 0.9700
CZ9_3 HZ9B_3 0.9700
CH9_3 HH9A_3 0.9600
CH9_3 HH9B_3 0.9600
CH9_3 HH9C_3 0.9600
CB2_3 CG2_3 1.531(3)
CB2_3 HB2A_3 0.9700
CB2_3 HB2B_3 0.9700
CG2_3 CD2_3 1.541(3)
CG2_3 HG2A_3 0.9700
CG2_3 HG2B_3 0.9700
CD2_3 Si2_3 1.880(3)
CD2_3 HD2A_3 0.9700
CD2_3 HD2B_3 0.9700
Si2_3 CZ6_3 1.878(3)
Si2_3 CZ4_3 1.880(3)
Si2_3 CZ5_3 1.883(3)
CZ4_3 CH4_3 1.534(5)
CZ4_3 HZ4A_3 0.9700
CZ4_3 HZ4B_3 0.9700
CH4_3 HH4A_3 0.9600
CH4_3 HH4B_3 0.9600
CH4_3 HH4C_3 0.9600
CZ5_3 CH5_3 1.539(4)
CZ5_3 HZ5A_3 0.9700
CZ5_3 HZ5B_3 0.9700
CH5_3 HH5A_3 0.9600
CH5_3 HH5B_3 0.9600
CH5_3 HH5C_3 0.9600
CZ6_3 CH6_3 1.534(4)
CZ6_3 HZ6A_3 0.9700
CZ6_3 HZ6B_3 0.9700
CH6_3 HH6A_3 0.9600
CH6_3 HH6B_3 0.9600
CH6_3 HH6C_3 0.9600
N_4 CA_4 1.458(3)
N_4 H_4 0.8600
CA_4 CB_4 1.526(3)
CA_4 C_4 1.533(3)
CA_4 HA_4 0.9800
C_4 O_4 1.232(3)
C_4 N_5 1.335(3)
CB_4 HBA_4 0.9600
CB_4 HBB_4 0.9600
CB_4 HBC_4 0.9600
N_5 C1_5 1.462(3)
N_5 H_5 0.8600
C1_5 C2_5 1.507(5)
C1_5 C3_5 1.512(4)
C1_5 H1A_5 0.9800
C2_5 H2A_5 0.9600
C2_5 H2B_5 0.9600
C2_5 H2C_5 0.9600
C3_5 H3A_5 0.9600
C3_5 H3B_5 0.9600
C3_5 H3C_5 0.9600
C_11 O_11 1.225(3)
C_11 N_12 1.339(3)
C_11 O1_11 1.361(3)
O1_11 C7_11 1.435(3)
C1_11 C2_11 1.386(4)
C1_11 C6_11 1.391(4)
C1_11 C7_11 1.506(3)
C2_11 C3_11 1.389(4)
C2_11 H2_11 0.9300
C3_11 C4_11 1.374(5)
C3_11 H3_11 0.9300
C4_11 C5_11 1.394(5)
C4_11 H4_11 0.9300
C5_11 C6_11 1.381(4)
C5_11 H5_11 0.9300
C6_11 H6_11 0.9300
C7_11 H7A_11 0.9700
C7_11 H7B_11 0.9700
N_12 CA_12 1.455(3)
N_12 H_12 0.8600
CA_12 CB_12 1.522(3)
CA_12 C_12 1.533(3)
CA_12 HA_12 0.9800
C_12 O_12 1.236(3)
C_12 N_13 1.339(3)
CB_12 HBA_12 0.9600
CB_12 HBB_12 0.9600
CB_12 HBC_12 0.9600
N_13 CA_13 1.477(3)
N_13 H_13 0.8600
CA_13 CB2_13 1.539(3)
CA_13 C_13 1.541(3)
CA_13 CB1_13 1.545(3)
C_13 O_13 1.225(3)
C_13 N_14 1.349(3)
CB1_13 CG1_13 1.531(3)
CB1_13 HB1A_13 0.9700
CB1_13 HB1B_13 0.9700
CG1_13 CD1_13 1.537(3)
CG1_13 HG1A_13 0.9700
CG1_13 HG1B_13 0.9700
CD1_13 Si1_13 1.886(2)
CD1_13 HD1A_13 0.9700
CD1_13 HD1B_13 0.9700
Si1_13 CZ1_13 1.880(3)
Si1_13 CZ2_13 1.885(3)
Si1_13 CZ3_13 1.890(3)
CZ1_13 CH1_13 1.529(5)
CZ1_13 HZ1A_13 0.9700
CZ1_13 HZ1B_13 0.9700
CH1_13 HH1A_13 0.9600
CH1_13 HH1B_13 0.9600
CH1_13 HH1C_13 0.9600
CZ2_13 CH2_13 1.521(4)
CZ2_13 HZ2A_13 0.9700
CZ2_13 HZ2B_13 0.9700
CH2_13 HH2A_13 0.9600
CH2_13 HH2B_13 0.9600
CH2_13 HH2C_13 0.9600
CZ3_13 CH3_13 1.534(4)
CZ3_13 HZ3A_13 0.9700
CZ3_13 HZ3B_13 0.9700
CH3_13 HH3A_13 0.9600
CH3_13 HH3B_13 0.9600
CH3_13 HH3C_13 0.9600
CB2_13 CG2_13 1.529(3)
CB2_13 HB2A_13 0.9700
CB2_13 HB2B_13 0.9700
CG2_13 CD2_13 1.534(3)
CG2_13 HG2A_13 0.9700
CG2_13 HG2B_13 0.9700
CD2_13 Si2_13 1.884(3)
CD2_13 HD2A_13 0.9700
CD2_13 HD2B_13 0.9700
Si2_13 CZ5_13 1.877(3)
Si2_13 CZ6_13 1.882(3)
Si2_13 CZ4_13 1.886(3)
CZ4_13 CH4_13 1.530(4)
CZ4_13 HZ4A_13 0.9700
CZ4_13 HZ4B_13 0.9700
CH4_13 HH4A_13 0.9600
CH4_13 HH4B_13 0.9600
CH4_13 HH4C_13 0.9600
CZ5_13 CH5_13 1.529(5)
CZ5_13 HZ5A_13 0.9700
CZ5_13 HZ5B_13 0.9700
CH5_13 HH5A_13 0.9600
CH5_13 HH5B_13 0.9600
CH5_13 HH5C_13 0.9600
CZ6_13 CH6_13 1.526(4)
CZ6_13 HZ6A_13 0.9700
CZ6_13 HZ6B_13 0.9700
CH6_13 HH6A_13 0.9600
CH6_13 HH6B_13 0.9600
CH6_13 HH6C_13 0.9600
N_14 CA_14 1.452(3)
N_14 H_14 0.8600
CA_14 CB_14 1.527(3)
CA_14 C_14 1.539(3)
CA_14 HA_14 0.9800
C_14 O_14 1.235(3)
C_14 N_15 1.327(3)
CB_14 HBA_14 0.9600
CB_14 HBB_14 0.9600
CB_14 HBC_14 0.9600
N_15 C1_15 1.467(3)
N_15 H_15 0.8600
C1_15 C3_15 1.518(3)
C1_15 C2_15 1.522(3)
C1_15 H1_15 0.9800
C2_15 H2A_15 0.9600
C2_15 H2B_15 0.9600
C2_15 H2C_15 0.9600
C3_15 H3A_15 0.9600
C3_15 H3B_15 0.9600
C3_15 H3C_15 0.9600
C_21 O_21 1.227(3)
C_21 N_22 1.341(3)
C_21 O1_21 1.348(3)
O1_21 C7_21 1.444(3)
C1_21 C2_21 1.378(4)
C1_21 C6_21 1.385(4)
C1_21 C7_21 1.508(4)
C2_21 C3_21 1.396(4)
C2_21 H2A_21 0.9300
C3_21 C4_21 1.378(4)
C3_21 H3_21 0.9300
C4_21 C5_21 1.386(4)
C4_21 H4_21 0.9300
C5_21 C6_21 1.390(4)
C5_21 H5_21 0.9300
C6_21 H6_21 0.9300
C7_21 H7A_21 0.9700
C7_21 H7B_21 0.9700
N_22 CA_22 1.453(3)
N_22 H_22 0.8600
CA_22 CB_22 1.524(3)
CA_22 C_22 1.533(3)
CA_22 HA_22 0.9800
C_22 O_22 1.232(3)
C_22 N_23 1.343(3)
CB_22 HBA_22 0.9600
CB_22 HBB_22 0.9600
CB_22 HBC_22 0.9600
N_23 CA_23 1.473(3)
N_23 H_23 0.8600
CA_23 C_23 1.540(3)
CA_23 CB1_23 1.546(3)
CA_23 CB2_23 1.549(3)
C_23 O_23 1.231(3)
C_23 N_24 1.345(3)
CB1_23 CG_23 1.528(3)
CB1_23 HB1A_23 0.9700
CB1_23 HB1B_23 0.9700
CG_23 CD_23 1.537(3)
CG_23 HG1A_23 0.9700
CG_23 HG1B_23 0.9700
CD_23 Si1_23 1.877(3)
CD_23 HD1A_23 0.9700
CD_23 HD1B_23 0.9700
Si1_23 CZ1_23 1.876(3)
Si1_23 CZ2_23 1.881(3)
Si1_23 CZ3_23 1.882(3)
CZ1_23 CH1_23 1.518(6)
CZ1_23 HZ1A_23 0.9700
CZ1_23 HZ1B_23 0.9700
CH1_23 HH1A_23 0.9600
CH1_23 HH1B_23 0.9600
CH1_23 HH1C_23 0.9600
CZ2_23 CH2_23 1.528(5)
CZ2_23 HZ2A_23 0.9700
CZ2_23 HZ2B_23 0.9700
CH2_23 HH2A_23 0.9600
CH2_23 HH2B_23 0.9600
CH2_23 HH2C_23 0.9600
CZ3_23 CH3_23 1.529(4)
CZ3_23 HZ3A_23 0.9700
CZ3_23 HZ3B_23 0.9700
CH3_23 HH3A_23 0.9600
CH3_23 HH3B_23 0.9600
CH3_23 HH3C_23 0.9600
CB2_23 CG2_23 1.527(3)
CB2_23 HB2A_23 0.9700
CB2_23 HB2B_23 0.9700
CG2_23 CD2_23 1.544(3)
CG2_23 HG2A_23 0.9700
CG2_23 HG2B_23 0.9700
CD2_23 Si2_23 1.879(2)
CD2_23 HD2A_23 0.9700
CD2_23 HD2B_23 0.9700
Si2_23 CZ5_23 1.883(3)
Si2_23 CZ4_23 1.884(3)
Si2_23 CZ6_23 1.889(3)
CZ4_23 CH4_23 1.531(4)
CZ4_23 HZ4A_23 0.9700
CZ4_23 HZ4B_23 0.9700
CH4_23 HH4A_23 0.9600
CH4_23 HH4B_23 0.9600
CH4_23 HH4C_23 0.9600
CZ5_23 CH5_23 1.526(4)
CZ5_23 HZ5A_23 0.9700
CZ5_23 HZ5B_23 0.9700
CH5_23 HH5A_23 0.9600
CH5_23 HH5B_23 0.9600
CH5_23 HH5C_23 0.9600
CZ6_23 CH6_23 1.539(3)
CZ6_23 HZ6A_23 0.9700
CZ6_23 HZ6B_23 0.9700
CH6_23 HH6A_23 0.9600
CH6_23 HH6B_23 0.9600
CH6_23 HH6C_23 0.9600
N_24 CA_24 1.459(3)
N_24 H_24 0.8600
CA_24 CB_24 1.525(3)
CA_24 C_24 1.543(3)
CA_24 HA_24 0.9800
C_24 O_24 1.235(3)
C_24 N_25 1.334(3)
CB_24 HBA_24 0.9600
CB_24 HBB_24 0.9600
CB_24 HBC_24 0.9600
N_25 C1_25 1.470(3)
N_25 H_25 0.8600
C1_25 C2_25 1.518(3)
C1_25 C3_25 1.524(3)
C1_25 H1_25 0.9800
C2_25 H2A_25 0.9600
C2_25 H2B_25 0.9600
C2_25 H2C_25 0.9600
C3_25 H3A_25 0.9600
C3_25 H3B_25 0.9600
C3_25 H3C_25 0.9600

loop_
_geom_torsion_atom_site_label_1
_geom_torsion_atom_site_label_2
_geom_torsion_atom_site_label_3
_geom_torsion_atom_site_label_4
_geom_torsion
O_1 C_1 O1_1 C7_1 -4.0(3)
N_2 C_1 O1_1 C7_1 176.6(2)
C6_1 C1_1 C2_1 C3_1 -2.0(4)
C7_1 C1_1 C2_1 C3_1 177.2(3)
C1_1 C2_1 C3_1 C4_1 0.3(5)
C2_1 C3_1 C4_1 C5_1 0.9(5)
C3_1 C4_1 C5_1 C6_1 -0.3(6)
C4_1 C5_1 C6_1 C1_1 -1.4(6)
C2_1 C1_1 C6_1 C5_1 2.5(5)
C7_1 C1_1 C6_1 C5_1 -176.7(3)
C_1 O1_1 C7_1 C1_1 -97.7(3)
C2_1 C1_1 C7_1 O1_1 11.0(4)
C6_1 C1_1 C7_1 O1_1 -169.9(2)
O_1 C_1 N_2 CA_2 8.7(4)
O1_1 C_1 N_2 CA_2 -171.93(19)
C_1 N_2 CA_2 CB_2 176.7(2)
C_1 N_2 CA_2 C_2 -60.1(3)
N_2 CA_2 C_2 O_2 145.1(2)
CB_2 CA_2 C_2 O_2 -92.4(2)
N_2 CA_2 C_2 N_3 -34.4(3)
CB_2 CA_2 C_2 N_3 88.1(2)
O_2 C_2 N_3 CA_3 0.4(3)
CA_2 C_2 N_3 CA_3 179.94(19)
C_2 N_3 CA_3 C_3 -56.0(3)
C_2 N_3 CA_3 CB2_3 66.2(3)
C_2 N_3 CA_3 CB1_3 -171.15(19)
N_3 CA_3 C_3 O_3 160.4(2)
CB2_3 CA_3 C_3 O_3 36.9(3)
CB1_3 CA_3 C_3 O_3 -85.2(2)
N_3 CA_3 C_3 N_4 -22.9(3)
CB2_3 CA_3 C_3 N_4 -146.3(2)
CB1_3 CA_3 C_3 N_4 91.5(2)
N_3 CA_3 CB1_3 CG1_3 -176.49(18)
C_3 CA_3 CB1_3 CG1_3 65.7(2)
CB2_3 CA_3 CB1_3 CG1_3 -54.5(3)
CA_3 CB1_3 CG1_3 CD1_3 -177.76(19)
CB1_3 CG1_3 CD1_3 Si1_3 -171.03(17)
CG1_3 CD1_3 Si1_3 CZ2_3 52.3(3)
CG1_3 CD1_3 Si1_3 CZ9_3 -145.1(3)
CG1_3 CD1_3 Si1_3 CZ1_3 -79.2(3)
CG1_3 CD1_3 Si1_3 CZ8_3 89.0(3)
CG1_3 CD1_3 Si1_3 CZ7_3 -22.9(3)
CG1_3 CD1_3 Si1_3 CZ3_3 169.4(2)
CZ2_3 Si1_3 CZ1_3 CH1_3 -48.2(10)
CD1_3 Si1_3 CZ1_3 CH1_3 78.7(10)
CZ3_3 Si1_3 CZ1_3 CH1_3 -171.0(10)
CZ1_3 Si1_3 CZ2_3 CH2_3 178.0(8)
CD1_3 Si1_3 CZ2_3 CH2_3 51.3(9)
CZ3_3 Si1_3 CZ2_3 CH2_3 -61.6(9)
CD1_3 Si1_3 CZ9_3 CH9_3 -175.3(5)
CZ8_3 Si1_3 CZ9_3 CH9_3 -50.6(6)
CZ7_3 Si1_3 CZ9_3 CH9_3 61.1(6)
N_3 CA_3 CB2_3 CG2_3 66.2(2)
C_3 CA_3 CB2_3 CG2_3 -170.85(19)
CB1_3 CA_3 CB2_3 CG2_3 -52.3(3)
CA_3 CB2_3 CG2_3 CD2_3 -169.7(2)
CB2_3 CG2_3 CD2_3 Si2_3 179.19(17)
CG2_3 CD2_3 Si2_3 CZ6_3 72.1(2)
CG2_3 CD2_3 Si2_3 CZ4_3 -48.3(2)
CG2_3 CD2_3 Si2_3 CZ5_3 -168.33(19)
CZ6_3 Si2_3 CZ4_3 CH4_3 -170.6(2)
CD2_3 Si2_3 CZ4_3 CH4_3 -50.1(2)
CZ5_3 Si2_3 CZ4_3 CH4_3 69.7(2)
CZ6_3 Si2_3 CZ5_3 CH5_3 -48.2(3)
CD2_3 Si2_3 CZ5_3 CH5_3 -168.7(2)
CZ4_3 Si2_3 CZ5_3 CH5_3 72.4(2)
CD2_3 Si2_3 CZ6_3 CH6_3 65.2(2)
CZ4_3 Si2_3 CZ6_3 CH6_3 -175.7(2)
CZ5_3 Si2_3 CZ6_3 CH6_3 -55.0(2)
O_3 C_3 N_4 CA_4 -6.7(3)
CA_3 C_3 N_4 CA_4 176.60(19)
C_3 N_4 CA_4 CB_4 177.1(2)
C_3 N_4 CA_4 C_4 -60.0(3)
N_4 CA_4 C_4 O_4 148.1(2)
CB_4 CA_4 C_4 O_4 -89.7(3)
N_4 CA_4 C_4 N_5 -35.4(3)
CB_4 CA_4 C_4 N_5 86.9(2)
O_4 C_4 N_5 C1_5 -7.8(4)
CA_4 C_4 N_5 C1_5 175.8(2)
C_4 N_5 C1_5 C2_5 -89.8(3)
C_4 N_5 C1_5 C3_5 145.3(3)
O_11 C_11 O1_11 C7_11 -11.1(3)
N_12 C_11 O1_11 C7_11 170.36(19)
C6_11 C1_11 C2_11 C3_11 -1.4(4)
C7_11 C1_11 C2_11 C3_11 177.8(2)
C1_11 C2_11 C3_11 C4_11 -0.4(4)
C2_11 C3_11 C4_11 C5_11 1.2(5)
C3_11 C4_11 C5_11 C6_11 -0.1(4)
C4_11 C5_11 C6_11 C1_11 -1.8(4)
C2_11 C1_11 C6_11 C5_11 2.6(4)
C7_11 C1_11 C6_11 C5_11 -176.7(2)
C_11 O1_11 C7_11 C1_11 -96.7(2)
C2_11 C1_11 C7_11 O1_11 14.0(3)
C6_11 C1_11 C7_11 O1_11 -166.8(2)
O_11 C_11 N_12 CA_12 5.5(3)
O1_11 C_11 N_12 CA_12 -175.99(19)
C_11 N_12 CA_12 CB_12 178.0(2)
C_11 N_12 CA_12 C_12 -59.0(3)
N_12 CA_12 C_12 O_12 146.7(2)
CB_12 CA_12 C_12 O_12 -90.5(3)
N_12 CA_12 C_12 N_13 -33.0(3)
CB_12 CA_12 C_12 N_13 89.8(2)
O_12 C_12 N_13 CA_13 0.9(3)
CA_12 C_12 N_13 CA_13 -179.43(19)
C_12 N_13 CA_13 CB2_13 62.2(3)
C_12 N_13 CA_13 C_13 -59.0(3)
C_12 N_13 CA_13 CB1_13 -175.3(2)
N_13 CA_13 C_13 O_13 164.2(2)
CB2_13 CA_13 C_13 O_13 41.7(3)
CB1_13 CA_13 C_13 O_13 -80.8(2)
N_13 CA_13 C_13 N_14 -17.5(3)
CB2_13 CA_13 C_13 N_14 -140.0(2)
CB1_13 CA_13 C_13 N_14 97.5(2)
N_13 CA_13 CB1_13 CG1_13 -175.52(18)
CB2_13 CA_13 CB1_13 CG1_13 -54.1(2)
C_13 CA_13 CB1_13 CG1_13 66.1(2)
CA_13 CB1_13 CG1_13 CD1_13 -178.27(19)
CB1_13 CG1_13 CD1_13 Si1_13 -171.20(16)
CG1_13 CD1_13 Si1_13 CZ1_13 -38.8(2)
CG1_13 CD1_13 Si1_13 CZ2_13 -158.81(17)
CG1_13 CD1_13 Si1_13 CZ3_13 82.4(2)
CZ2_13 Si1_13 CZ1_13 CH1_13 61.0(3)
CD1_13 Si1_13 CZ1_13 CH1_13 -59.2(3)
CZ3_13 Si1_13 CZ1_13 CH1_13 179.1(2)
CZ1_13 Si1_13 CZ2_13 CH2_13 179.9(2)
CD1_13 Si1_13 CZ2_13 CH2_13 -59.5(2)
CZ3_13 Si1_13 CZ2_13 CH2_13 60.7(2)
CZ1_13 Si1_13 CZ3_13 CH3_13 84.9(2)
CZ2_13 Si1_13 CZ3_13 CH3_13 -156.2(2)
CD1_13 Si1_13 CZ3_13 CH3_13 -36.5(2)
N_13 CA_13 CB2_13 CG2_13 63.9(2)
C_13 CA_13 CB2_13 CG2_13 -173.87(19)
CB1_13 CA_13 CB2_13 CG2_13 -54.4(2)
CA_13 CB2_13 CG2_13 CD2_13 -168.9(2)
CB2_13 CG2_13 CD2_13 Si2_13 179.91(17)
CG2_13 CD2_13 Si2_13 CZ5_13 -159.3(2)
CG2_13 CD2_13 Si2_13 CZ6_13 79.8(2)
CG2_13 CD2_13 Si2_13 CZ4_13 -39.8(2)
CZ5_13 Si2_13 CZ4_13 CH4_13 56.0(3)
CZ6_13 Si2_13 CZ4_13 CH4_13 176.4(2)
CD2_13 Si2_13 CZ4_13 CH4_13 -62.5(2)
CZ6_13 Si2_13 CZ5_13 CH5_13 -61.2(3)
CD2_13 Si2_13 CZ5_13 CH5_13 177.2(3)
CZ4_13 Si2_13 CZ5_13 CH5_13 58.5(3)
CZ5_13 Si2_13 CZ6_13 CH6_13 -54.4(3)
CD2_13 Si2_13 CZ6_13 CH6_13 65.6(2)
CZ4_13 Si2_13 CZ6_13 CH6_13 -174.8(2)
O_13 C_13 N_14 CA_14 -7.4(3)
CA_13 C_13 N_14 CA_14 174.35(19)
C_13 N_14 CA_14 CB_14 172.3(2)
C_13 N_14 CA_14 C_14 -65.9(3)
N_14 CA_14 C_14 O_14 155.6(2)
CB_14 CA_14 C_14 O_14 -82.1(3)
N_14 CA_14 C_14 N_15 -28.3(3)
CB_14 CA_14 C_14 N_15 94.0(2)
O_14 C_14 N_15 C1_15 -2.0(4)
CA_14 C_14 N_15 C1_15 -177.80(19)
C_14 N_15 C1_15 C3_15 149.6(2)
C_14 N_15 C1_15 C2_15 -88.3(3)
O_21 C_21 O1_21 C7_21 -0.2(3)
N_22 C_21 O1_21 C7_21 -179.1(2)
C6_21 C1_21 C2_21 C3_21 -1.3(5)
C7_21 C1_21 C2_21 C3_21 178.8(3)
C1_21 C2_21 C3_21 C4_21 0.3(5)
C2_21 C3_21 C4_21 C5_21 0.7(5)
C3_21 C4_21 C5_21 C6_21 -0.6(5)
C2_21 C1_21 C6_21 C5_21 1.4(5)
C7_21 C1_21 C6_21 C5_21 -178.7(3)
C4_21 C5_21 C6_21 C1_21 -0.4(6)
C_21 O1_21 C7_21 C1_21 -82.4(3)
C2_21 C1_21 C7_21 O1_21 118.0(3)
C6_21 C1_21 C7_21 O1_21 -61.9(3)
O_21 C_21 N_22 CA_22 3.2(4)
O1_21 C_21 N_22 CA_22 -177.89(19)
C_21 N_22 CA_22 CB_22 178.4(2)
C_21 N_22 CA_22 C_22 -58.2(3)
N_22 CA_22 C_22 O_22 146.8(2)
CB_22 CA_22 C_22 O_22 -89.9(2)
N_22 CA_22 C_22 N_23 -32.6(3)
CB_22 CA_22 C_22 N_23 90.8(2)
O_22 C_22 N_23 CA_23 -0.1(3)
CA_22 C_22 N_23 CA_23 179.25(19)
C_22 N_23 CA_23 C_23 -60.1(3)
C_22 N_23 CA_23 CB1_23 -176.97(19)
C_22 N_23 CA_23 CB2_23 60.5(3)
N_23 CA_23 C_23 O_23 165.88(19)
CB1_23 CA_23 C_23 O_23 -79.1(2)
CB2_23 CA_23 C_23 O_23 42.5(3)
N_23 CA_23 C_23 N_24 -14.9(3)
CB1_23 CA_23 C_23 N_24 100.1(2)
CB2_23 CA_23 C_23 N_24 -138.3(2)
N_23 CA_23 CB1_23 CG_23 -175.72(19)
C_23 CA_23 CB1_23 CG_23 65.5(2)
CB2_23 CA_23 CB1_23 CG_23 -53.2(3)
CA_23 CB1_23 CG_23 CD_23 -172.8(2)
CB1_23 CG_23 CD_23 Si1_23 -175.55(18)
CG_23 CD_23 Si1_23 CZ1_23 -53.5(3)
CG_23 CD_23 Si1_23 CZ2_23 -173.2(2)
CG_23 CD_23 Si1_23 CZ3_23 66.4(2)
CD_23 Si1_23 CZ1_23 CH1_23 -49.0(3)
CZ2_23 Si1_23 CZ1_23 CH1_23 71.3(3)
CZ3_23 Si1_23 CZ1_23 CH1_23 -168.2(3)
CZ1_23 Si1_23 CZ2_23 CH2_23 179.9(3)
CD_23 Si1_23 CZ2_23 CH2_23 -59.1(3)
CZ3_23 Si1_23 CZ2_23 CH2_23 60.0(3)
CZ1_23 Si1_23 CZ3_23 CH3_23 -59.8(3)
CD_23 Si1_23 CZ3_23 CH3_23 179.4(2)
CZ2_23 Si1_23 CZ3_23 CH3_23 59.6(3)
N_23 CA_23 CB2_23 CG2_23 44.9(3)
C_23 CA_23 CB2_23 CG2_23 167.47(19)
CB1_23 CA_23 CB2_23 CG2_23 -73.6(2)
CA_23 CB2_23 CG2_23 CD2_23 160.7(2)
CB2_23 CG2_23 CD2_23 Si2_23 154.05(17)
CG2_23 CD2_23 Si2_23 CZ5_23 58.4(2)
CG2_23 CD2_23 Si2_23 CZ4_23 177.51(18)
CG2_23 CD2_23 Si2_23 CZ6_23 -63.9(2)
CD2_23 Si2_23 CZ4_23 CH4_23 -62.5(2)
CZ5_23 Si2_23 CZ4_23 CH4_23 59.7(2)
CZ6_23 Si2_23 CZ4_23 CH4_23 -179.8(2)
CD2_23 Si2_23 CZ5_23 CH5_23 -75.1(2)
CZ4_23 Si2_23 CZ5_23 CH5_23 165.1(2)
CZ6_23 Si2_23 CZ5_23 CH5_23 45.4(2)
CD2_23 Si2_23 CZ6_23 CH6_23 -42.0(2)
CZ5_23 Si2_23 CZ6_23 CH6_23 -165.44(18)
CZ4_23 Si2_23 CZ6_23 CH6_23 76.0(2)
O_23 C_23 N_24 CA_24 -8.0(3)
CA_23 C_23 N_24 CA_24 172.82(18)
C_23 N_24 CA_24 CB_24 170.6(2)
C_23 N_24 CA_24 C_24 -65.9(3)
N_24 CA_24 C_24 O_24 159.0(2)
CB_24 CA_24 C_24 O_24 -77.5(3)
N_24 CA_24 C_24 N_25 -21.5(3)
CB_24 CA_24 C_24 N_25 102.0(2)
O_24 C_24 N_25 C1_25 -4.5(4)
CA_24 C_24 N_25 C1_25 176.0(2)
C_24 N_25 C1_25 C2_25 -158.5(2)
C_24 N_25 C1_25 C3_25 78.2(3)
